data_1555217
loop_
_publ_author_name
'Pisagatti, Ilenia'
'Barbera, Lucia'
'Gattuso, Giuseppe'
'Parisi, Melchiorre F.'
'Geremia, Silvano'
'Hickey, Neal'
'Notti, Anna'

_publ_section_title
;
 Guest-length driven high fidelity self-sorting in supramolecular capsule
 formation of calix[5]arenes in water
;
_journal_issue 22
_journal_name_full 'Organic Chemistry Frontiers'
_journal_page_first 3804
_journal_paper_doi 10.1039/C9QO01188A
_journal_volume 6
_journal_year 2019
_chemical_formula_moiety 'C63  H86  O30  Na5  S5'
_chemical_formula_sum 'C63.25 H86 Na5 O29.95 S5'
_chemical_formula_weight 1600.77
_space_group_IT_number 2
_space_group_name_Hall '-P 1'
_space_group_name_H-M_alt 'P -1'
_symmetry_cell_setting triclinic
_symmetry_Int_Tables_number 2
_symmetry_space_group_name_Hall '-P 1'
_symmetry_space_group_name_H-M 'P -1'
_atom_sites_solution_hydrogens mixed
_atom_sites_solution_primary direct
_atom_sites_solution_secondary direct
_audit_conform_dict_location ftp://ftp.iucr.org/pub/cif_core.dic
_audit_conform_dict_name cif_core.dic
_audit_conform_dict_version 2.4.3
_audit_creation_date 2019-07-19T14:00:59-00:00
_audit_creation_method 'WinGX routine CIF_UPDATE'
_audit_update_record
;
2019-07-19 deposited with the CCDC.	2019-10-14 downloaded from the CCDC.
;
_cell_angle_alpha 99.044(6)
_cell_angle_beta 97.039(18)
_cell_angle_gamma 99.079(11)
_cell_formula_units_Z 2
_cell_length_a 12.150(2)
_cell_length_b 12.2260(15)
_cell_length_c 26.113(4)
_cell_measurement_reflns_used 29405
_cell_measurement_temperature 100(2)
_cell_measurement_theta_max 23.55
_cell_measurement_theta_min 0.79
_cell_measurement_wavelength 0.7
_cell_volume 3739.3(10)
_computing_cell_refinement 'XDS (Kabasch, 2010)'
_computing_data_collection 'Elettra XRD1 Synchrotron Data Collection SW'
_computing_data_reduction XDS
_computing_molecular_graphics 'ORTEP-3 for Windows (Farrugia, 2012)'
_computing_publication_material 'WinGX publication routines (Farrugia, 2012)'
_computing_structure_refinement 'SHELXL-2014/7 (Sheldrick, 2014)'
_computing_structure_solution 'SHELXS-2013 (Sheldrick, 2008)'
_diffrn_ambient_temperature 100(2)
_diffrn_measured_fraction_theta_full 0.982
_diffrn_measured_fraction_theta_max 0.819
_diffrn_measurement_device 'Area Detector'
_diffrn_measurement_device_type 'Dectris Pilatus 2M'
_diffrn_measurement_method 'Rotating Crystal'
_diffrn_radiation_probe x-ray
_diffrn_radiation_type Synchrotron
_diffrn_radiation_wavelength 0.7
_diffrn_reflns_av_unetI/netI 0.0652
_diffrn_reflns_Laue_measured_fraction_full 0.982
_diffrn_reflns_Laue_measured_fraction_max 0.819
_diffrn_reflns_limit_h_max 17
_diffrn_reflns_limit_h_min -16
_diffrn_reflns_limit_k_max 16
_diffrn_reflns_limit_k_min -17
_diffrn_reflns_limit_l_max 38
_diffrn_reflns_limit_l_min -38
_diffrn_reflns_number 39350
_diffrn_reflns_point_group_measured_fraction_full 0.982
_diffrn_reflns_point_group_measured_fraction_max 0.819
_diffrn_reflns_theta_full 24.835
_diffrn_reflns_theta_max 33.546
_diffrn_reflns_theta_min 0.787
_diffrn_standards_number 0
_exptl_absorpt_coefficient_mu 0.223
_exptl_absorpt_correction_type none
_exptl_crystal_colour Colourless
_exptl_crystal_density_diffrn 1.422
_exptl_crystal_density_method 'not measured'
_exptl_crystal_description Plates
_exptl_crystal_F_000 1680
_exptl_crystal_size_max 0.05
_exptl_crystal_size_mid 0.05
_exptl_crystal_size_min 0.01
_refine_diff_density_max 1.32
_refine_diff_density_min -0.975
_refine_diff_density_rms 0.141
_refine_ls_extinction_coef 0.049(3)
_refine_ls_extinction_expression Fc^*^=kFc[1+0.001xFc^2^\l^3^/sin(2\q)]^-1/4^
_refine_ls_extinction_method 'SHELXL-2014/7 (Sheldrick 2014'
_refine_ls_goodness_of_fit_ref 1.036
_refine_ls_hydrogen_treatment constr
_refine_ls_matrix_type full
_refine_ls_number_constraints 0
_refine_ls_number_parameters 1133
_refine_ls_number_reflns 39350
_refine_ls_number_restraints 2
_refine_ls_restrained_S_all 1.037
_refine_ls_R_factor_all 0.1558
_refine_ls_R_factor_gt 0.1449
_refine_ls_shift/su_max 0.002
_refine_ls_shift/su_mean 0
_refine_ls_structure_factor_coef Fsqd
_refine_ls_weighting_details 'w=1/[\s^2^(Fo^2^)+(0.1469P)^2^+22.9882P] where P=(Fo^2^+2Fc^2^)/3'
_refine_ls_weighting_scheme calc
_refine_ls_wR_factor_gt 0.37
_refine_ls_wR_factor_ref 0.3778
_reflns_Friedel_coverage 0
_reflns_number_gt 34261
_reflns_number_total 39350
_reflns_threshold_expression 'I > 2\s(I)'
_cod_data_source_file c9qo01188a2.cif
_cod_data_source_block shelx
_cod_database_code 1555217

loop_
_symmetry_equiv_pos_as_xyz
'x, y, z'
'-x, -y, -z'

loop_
_atom_site_label
_atom_site_type_symbol
_atom_site_fract_x
_atom_site_fract_y
_atom_site_fract_z
_atom_site_U_iso_or_equiv
_atom_site_adp_type
_atom_site_occupancy
_atom_site_site_symmetry_order
_atom_site_calc_flag
_atom_site_refinement_flags_posn
_atom_site_refinement_flags_adp
_atom_site_refinement_flags_occupancy
_atom_site_disorder_assembly
_atom_site_disorder_group
C1A C 0.2230(4) -0.0111(3) 0.04314(18) 0.0244(8) Uani 1 1 d . . . . .
C1B C 0.3125(4) 0.0613(3) 0.07675(19) 0.0267(9) Uani 1 1 d . . . . .
H1B H 0.3816 0.0825 0.0643 0.032 Uiso 1 1 calc R U . . .
C1C C 0.3013(4) 0.1026(3) 0.12854(17) 0.0221(8) Uani 1 1 d . . . . .
C1D C 0.2000(4) 0.0708(3) 0.14601(17) 0.0226(8) Uani 1 1 d . . . . .
C1E C 0.1099(4) -0.0038(3) 0.11401(18) 0.0230(8) Uani 1 1 d . . . . .
C1F C 0.1243(4) -0.0440(3) 0.06237(18) 0.0240(8) Uani 1 1 d . . . . .
H1F H 0.0644 -0.0954 0.0399 0.029 Uiso 1 1 calc R U . . .
O1G O 0.1885(3) 0.1132(2) 0.19791(13) 0.0245(6) Uani 1 1 d . . . . .
C1H C 0.1489(4) 0.2173(3) 0.20370(19) 0.0271(9) Uani 1 1 d . . . . .
H1H1 H 0.0714 0.2072 0.1845 0.032 Uiso 1 1 calc R U . . .
H1H2 H 0.1986 0.274 0.1897 0.032 Uiso 1 1 calc R U . . .
C1I C 0.1502(5) 0.2551(4) 0.2622(2) 0.0320(10) Uani 1 1 d . . . . .
H1I1 H 0.2292 0.2729 0.2802 0.038 Uiso 1 1 calc R U . . .
H1I2 H 0.1098 0.1927 0.2766 0.038 Uiso 1 1 calc R U . . .
C1J C 0.0950(6) 0.3584(5) 0.2735(2) 0.0388(12) Uani 1 1 d . . . . .
HIJ1 H 0.1355 0.4214 0.2595 0.047 Uiso 1 1 calc R U . . .
HIJ2 H 0.0159 0.341 0.2556 0.047 Uiso 1 1 calc R U . . .
C1K C 0.0976(7) 0.3932(6) 0.3324(3) 0.0522(18) Uani 1 1 d . . . . .
H1K1 H 0.1764 0.4071 0.3504 0.063 Uiso 1 1 calc R U . A 1
H1K2 H 0.0538 0.3318 0.346 0.063 Uiso 1 1 calc R U . A 1
S1L S 0.0375(3) 0.5213(3) 0.34564(12) 0.0484(7) Uani 0.65 1 d . . P B 1
O1M O -0.0775(9) 0.4891(7) 0.3168(4) 0.0604(13) Uani 0.65 1 d . . P B 1
O1N O 0.0989(9) 0.6137(7) 0.3284(4) 0.0604(13) Uani 0.65 1 d . . P B 1
O1O O 0.0430(9) 0.5423(7) 0.4028(4) 0.0604(13) Uani 0.65 1 d . . P B 1
S1LA S -0.0034(7) 0.4794(5) 0.3457(3) 0.0484(7) Uani 0.35 1 d . . P B 2
O1MA O -0.1135(16) 0.4262(14) 0.3170(7) 0.0604(13) Uani 0.35 1 d . . P B 2
O1NA O 0.0558(18) 0.5893(15) 0.3320(9) 0.0604(13) Uani 0.35 1 d . . P B 2
O1OA O -0.0184(17) 0.4958(13) 0.3986(7) 0.0604(13) Uani 0.35 1 d . . P B 2
C1P C 0.2348(5) -0.0527(5) -0.0133(2) 0.0355(11) Uani 1 1 d . . . . .
H1P1 H 0.1949 -0.1307 -0.0242 0.053 Uiso 1 1 d R U . . .
H1P2 H 0.3148 -0.0492 -0.0164 0.053 Uiso 1 1 d R U . . .
H1P3 H 0.2023 -0.0053 -0.0358 0.053 Uiso 1 1 d R U . . .
C1Q C 0.0011(4) -0.0415(3) 0.1341(2) 0.0256(8) Uani 1 1 d . . . . .
H1Q1 H -0.0604 -0.0124 0.115 0.031 Uiso 1 1 calc R U . . .
H1Q2 H 0.0088 -0.0079 0.1717 0.031 Uiso 1 1 calc R U . . .
C2A C -0.1524(4) -0.3448(3) 0.08359(18) 0.0233(8) Uani 1 1 d . . . . .
C2B C -0.1213(4) -0.2265(3) 0.09027(18) 0.0248(8) Uani 1 1 d . . . . .
H2B H -0.1623 -0.1862 0.0687 0.03 Uiso 1 1 calc R U . . .
C2C C -0.0317(4) -0.1683(3) 0.12784(18) 0.0228(8) Uani 1 1 d . . . . .
C2D C 0.0272(4) -0.2274(3) 0.15934(17) 0.0225(8) Uani 1 1 d . . . . .
C2E C 0.0027(4) -0.3450(3) 0.15275(17) 0.0221(7) Uani 1 1 d . . . . .
C2F C -0.0892(4) -0.4008(3) 0.11470(18) 0.0251(8) Uani 1 1 d . . . . .
H2F H -0.1087 -0.4804 0.1102 0.03 Uiso 1 1 calc R U . . .
O2G O 0.1140(3) -0.1677(3) 0.19869(13) 0.0254(6) Uani 1 1 d . . . . .
C2H C 0.0712(4) -0.1366(4) 0.24694(19) 0.0286(9) Uani 1 1 d . . . . .
H2H1 H 0.0438 -0.2048 0.2611 0.034 Uiso 1 1 calc R U . . .
H2H2 H 0.0077 -0.0963 0.2407 0.034 Uiso 1 1 calc R U . . .
C2I C 0.1662(5) -0.0614(4) 0.28533(19) 0.0295(9) Uani 1 1 d . . . . .
H2I1 H 0.2032 -0.0022 0.268 0.035 Uiso 1 1 calc R U . . .
H2I2 H 0.2231 -0.1064 0.2961 0.035 Uiso 1 1 calc R U . . .
C2J C 0.1235(5) -0.0061(4) 0.3340(2) 0.0337(10) Uani 1 1 d . . . . .
H2J1 H 0.0602 0.0314 0.3232 0.04 Uiso 1 1 calc R U . . .
H2J2 H 0.0954 -0.0644 0.354 0.04 Uiso 1 1 calc R U . . .
C2K C 0.2179(6) 0.0797(4) 0.3685(2) 0.0389(12) Uani 1 1 d . . . . .
H2K1 H 0.2405 0.1412 0.3493 0.047 Uiso 1 1 calc R U . . .
H2K2 H 0.2839 0.0432 0.3757 0.047 Uiso 1 1 calc R U . . .
S2L S 0.1796(2) 0.13752(13) 0.42848(6) 0.0519(5) Uani 1 1 d . . . . .
O2M O 0.0787(7) 0.1775(6) 0.4157(2) 0.083(2) Uani 1 1 d . . . . .
O2N O 0.2691(8) 0.2322(4) 0.4530(2) 0.081(2) Uani 1 1 d . . . . .
O2O O 0.1703(6) 0.0493(4) 0.45919(19) 0.0582(14) Uani 1 1 d . . . . .
C2P C -0.2521(4) -0.4063(4) 0.0451(2) 0.0310(10) Uani 1 1 d . . . . .
H2P1 H -0.2393 -0.3957 0.0097 0.047 Uiso 1 1 d R U . . .
H2P2 H -0.3194 -0.3766 0.0533 0.047 Uiso 1 1 d R U . . .
H2P3 H -0.2629 -0.4867 0.0467 0.047 Uiso 1 1 d R U . . .
C2Q C 0.0707(4) -0.4090(3) 0.18668(17) 0.0255(8) Uani 1 1 d . . . . .
H2Q1 H 0.1204 -0.3542 0.2154 0.031 Uiso 1 1 calc R U . . .
H2Q2 H 0.0181 -0.4587 0.2028 0.031 Uiso 1 1 calc R U . . .
C3A C 0.1515(4) -0.6431(3) 0.09107(19) 0.0260(9) Uani 1 1 d . . . . .
C3B C 0.0905(4) -0.5769(3) 0.12061(19) 0.0238(8) Uani 1 1 d . . . . .
H3B H 0.0107 -0.5979 0.1159 0.029 Uiso 1 1 calc R U . . .
C3C C 0.1425(4) -0.4798(3) 0.15721(18) 0.0223(8) Uani 1 1 d . . . . .
C3D C 0.2609(4) -0.4532(3) 0.16443(18) 0.0230(8) Uani 1 1 d . . . . .
C3E C 0.3248(4) -0.5159(3) 0.13457(19) 0.0244(8) Uani 1 1 d . . . . .
C3F C 0.2669(4) -0.6110(3) 0.09800(19) 0.0260(9) Uani 1 1 d . . . . .
H3F H 0.3091 -0.6545 0.0773 0.031 Uiso 1 1 calc R U . . .
O3G O 0.3176(3) -0.3588(3) 0.19998(15) 0.0342(8) Uani 1 1 d . . . . .
C3H C 0.3423(14) -0.4065(10) 0.2519(5) 0.043(3) Uani 0.45 1 d . . P C 1
H3H2 H 0.2711 -0.4264 0.2659 0.051 Uiso 0.45 1 calc R U P C 1
H3H1 H 0.375 -0.4754 0.2445 0.051 Uiso 0.45 1 calc R U P C 1
C3I C 0.419(2) -0.323(3) 0.2899(7) 0.093(10) Uani 0.45 1 d . . P C 1
H3I1 H 0.3903 -0.2519 0.2961 0.112 Uiso 0.45 1 calc R U P C 1
H3I2 H 0.4939 -0.3081 0.2781 0.112 Uiso 0.45 1 calc R U P C 1
C3J C 0.4284(15) -0.3770(12) 0.3409(4) 0.104(5) Uani 0.45 1 d . . P C 1
H3J1 H 0.4019 -0.4593 0.3305 0.125 Uiso 0.45 1 calc R U P C 1
H3J2 H 0.509 -0.3649 0.3563 0.125 Uiso 0.45 1 calc R U P C 1
C3K C 0.3715(15) -0.3385(17) 0.3779(7) 0.059(4) Uani 0.45 1 d . . P C 1
H3K1 H 0.2905 -0.3605 0.363 0.07 Uiso 0.45 1 calc R U P C 1
H3K2 H 0.3893 -0.2553 0.383 0.07 Uiso 0.45 1 calc R U P C 1
S3L S 0.3851(4) -0.3735(3) 0.44031(14) 0.0481(9) Uani 0.45 1 d . . P C 1
O3M O 0.3204(14) -0.2981(9) 0.4679(7) 0.074(4) Uani 0.45 1 d . . P C 1
O3N O 0.3377(10) -0.4898(9) 0.4346(4) 0.040(2) Uani 0.45 1 d . . P C 1
O3O O 0.5017(10) -0.3359(10) 0.4629(7) 0.045(5) Uani 0.45 1 d . . P C 1
C3HA C 0.3182(9) -0.3509(9) 0.2542(3) 0.0325(19) Uani 0.55 1 d . . P C 2
H3H3 H 0.2475 -0.3952 0.2607 0.039 Uiso 0.55 1 calc R U P C 2
H3H4 H 0.3221 -0.2713 0.2705 0.039 Uiso 0.55 1 calc R U P C 2
C3IA C 0.4166(13) -0.3939(10) 0.2785(5) 0.045(3) Uani 0.55 1 d . . P C 2
H3I3 H 0.4864 -0.3544 0.2687 0.054 Uiso 0.55 1 calc R U P C 2
H3I4 H 0.4087 -0.4751 0.2641 0.054 Uiso 0.55 1 calc R U P C 2
C3JA C 0.4284(15) -0.3770(12) 0.3409(4) 0.104(5) Uani 0.55 1 d . . P C 2
H3J3 H 0.4473 -0.2952 0.3551 0.125 Uiso 0.55 1 calc R U P C 2
H3J4 H 0.354 -0.4054 0.3503 0.125 Uiso 0.55 1 calc R U P C 2
C3KA C 0.5059(17) -0.4276(14) 0.3654(6) 0.065(4) Uani 0.55 1 d . . P C 2
H3K3 H 0.5817 -0.3861 0.3634 0.078 Uiso 0.55 1 calc R U P C 2
H3K4 H 0.4992 -0.5047 0.3453 0.078 Uiso 0.55 1 calc R U P C 2
S3LA S 0.4992(5) -0.4378(3) 0.43066(13) 0.0745(15) Uani 0.55 1 d . . P C 2
O3MA O 0.496(2) -0.3320(16) 0.4611(5) 0.105(9) Uani 0.55 1 d . . P C 2
O3NA O 0.4019(16) -0.5192(11) 0.4334(6) 0.091(6) Uani 0.55 1 d . . P C 2
O3OA O 0.6036(17) -0.4826(12) 0.4494(6) 0.099(5) Uani 0.55 1 d . . P C 2
C3P C 0.0920(5) -0.7482(3) 0.0530(2) 0.0311(10) Uani 1 1 d . . . . .
H3P1 H 0.0147 -0.7685 0.0599 0.047 Uiso 1 1 d R U . . .
H3P2 H 0.1326 -0.8102 0.0572 0.047 Uiso 1 1 d R U . . .
H3P3 H 0.0905 -0.7338 0.017 0.047 Uiso 1 1 d R U . . .
C3Q C 0.4512(4) -0.4840(3) 0.1406(2) 0.0259(9) Uani 1 1 d . . . . .
H3Q1 H 0.4818 -0.5477 0.1229 0.031 Uiso 1 1 calc R U . . .
H3Q2 H 0.4826 -0.4702 0.1784 0.031 Uiso 1 1 calc R U . . .
C4A C 0.4874(4) -0.2776(4) 0.04490(19) 0.0273(9) Uani 1 1 d . . . . .
C4B C 0.4520(4) -0.3723(4) 0.06645(19) 0.0272(9) Uani 1 1 d . . . . .
H4B H 0.4006 -0.4339 0.0451 0.033 Uiso 1 1 calc R U . . .
C4C C 0.4894(4) -0.3796(3) 0.11791(18) 0.0238(8) Uani 1 1 d . . . . .
C4D C 0.5649(4) -0.2878(3) 0.14842(17) 0.0225(8) Uani 1 1 d . . . . .
C4E C 0.5985(4) -0.1887(4) 0.12949(19) 0.0258(8) Uani 1 1 d . . . . .
C4F C 0.5584(4) -0.1860(4) 0.07756(19) 0.0267(8) Uani 1 1 d . . . . .
H4F H 0.5801 -0.1196 0.0639 0.032 Uiso 1 1 calc R U . . .
O4G O 0.6103(3) -0.2950(3) 0.19925(13) 0.0249(6) Uani 1 1 d . . . . .
C4H C 0.7142(5) -0.3380(5) 0.1997(2) 0.0394(13) Uani 0.6 1 d . . P D 1
H4H1 H 0.7724 -0.2823 0.1897 0.047 Uiso 0.6 1 calc R U P D 1
H4H2 H 0.7023 -0.4081 0.1734 0.047 Uiso 0.6 1 calc R U P D 1
C4I C 0.7556(9) -0.3620(7) 0.2521(3) 0.0276(17) Uani 0.6 1 d . . P D 1
H4I1 H 0.8297 -0.3854 0.2509 0.033 Uiso 0.6 1 calc R U P D 1
H4I2 H 0.7027 -0.4262 0.2592 0.033 Uiso 0.6 1 calc R U P D 1
C4J C 0.7681(7) -0.2634(8) 0.2976(3) 0.060(2) Uani 0.6 1 d . . P D 1
H4J1 H 0.6981 -0.2315 0.2973 0.072 Uiso 0.6 1 calc R U P D 1
H4J2 H 0.8314 -0.2032 0.2955 0.072 Uiso 0.6 1 calc R U P D 1
C4K C 0.7921(13) -0.3140(11) 0.3481(5) 0.058(3) Uani 0.6 1 d . . P D 1
H4K1 H 0.8613 -0.3467 0.3463 0.07 Uiso 0.6 1 calc R U P D 1
H4K2 H 0.7293 -0.3767 0.3476 0.07 Uiso 0.6 1 calc R U P D 1
S4L S 0.8093(3) -0.2213(2) 0.40901(9) 0.0450(6) Uani 0.6 1 d . . P D 1
O4M O 0.9142(12) -0.1352(10) 0.4121(6) 0.082(4) Uani 0.6 1 d . . P D 1
O4N O 0.8317(12) -0.2891(9) 0.4476(5) 0.081(4) Uani 0.6 1 d . . P D 1
C4HA C 0.7142(5) -0.3380(5) 0.1997(2) 0.0394(13) Uani 0.4 1 d . . P D 2
H4H3 H 0.6981 -0.42 0.1858 0.047 Uiso 0.4 1 calc R U P D 2
H4H4 H 0.7624 -0.3005 0.1773 0.047 Uiso 0.4 1 calc R U P D 2
C4IA C 0.766(4) -0.319(3) 0.2479(13) 0.123(18) Uani 0.4 1 d . . P D 2
H4I3 H 0.8448 -0.2931 0.2425 0.147 Uiso 0.4 1 calc R U P D 2
H4I4 H 0.765 -0.3968 0.2542 0.147 Uiso 0.4 1 calc R U P D 2
C4JA C 0.7681(7) -0.2634(8) 0.2976(3) 0.060(2) Uani 0.4 1 d . . P D 2
H4J3 H 0.6976 -0.297 0.3089 0.072 Uiso 0.4 1 calc R U P D 2
H4J4 H 0.7605 -0.1853 0.2942 0.072 Uiso 0.4 1 calc R U P D 2
C4KA C 0.8566(10) -0.2532(9) 0.3420(4) 0.024(2) Uani 0.4 1 d . . P D 2
H4K3 H 0.9304 -0.2342 0.3301 0.029 Uiso 0.4 1 calc R U P D 2
H4K4 H 0.8532 -0.3276 0.3528 0.029 Uiso 0.4 1 calc R U P D 2
S4LA S 0.8512(4) -0.1549(3) 0.39603(16) 0.0398(8) Uani 0.4 1 d . . P D 2
O4MA O 0.9432(11) -0.1602(11) 0.4393(4) 0.050(4) Uani 0.4 1 d . . P D 2
O4NA O 0.8562(11) -0.0461(10) 0.3773(6) 0.055(3) Uani 0.4 1 d . . P D 2
O4O O 0.7209(7) -0.1800(6) 0.4129(2) 0.078(2) Uani 1 1 d . . . . .
C4P C 0.4502(6) -0.2749(5) -0.0122(2) 0.0370(11) Uani 1 1 d . . . . .
H4P1 H 0.4976 -0.3141 -0.0338 0.056 Uiso 1 1 d R U . . .
H4P2 H 0.4576 -0.1966 -0.0174 0.056 Uiso 1 1 d R U . . .
H4P3 H 0.3713 -0.3125 -0.0224 0.056 Uiso 1 1 d R U . . .
C4Q C 0.6767(4) -0.0889(3) 0.1647(2) 0.0265(9) Uani 1 1 d . . . . .
H4Q1 H 0.677 -0.0989 0.2016 0.032 Uiso 1 1 calc R U . . .
H4Q2 H 0.7543 -0.0891 0.1567 0.032 Uiso 1 1 calc R U . . .
C5A C 0.7071(4) 0.2155(4) 0.1465(2) 0.0293(9) Uani 1 1 d . . . . .
C5B C 0.7286(4) 0.1097(4) 0.14983(19) 0.0271(9) Uani 1 1 d . . . . .
H5B H 0.8013 0.0939 0.1454 0.032 Uiso 1 1 calc R U . . .
C5C C 0.6466(4) 0.0240(3) 0.15963(17) 0.0232(8) Uani 1 1 d . . . . .
C5D C 0.5404(4) 0.0475(3) 0.16547(16) 0.0207(7) Uani 1 1 d . . . . .
C5E C 0.5133(4) 0.1535(3) 0.16052(17) 0.0239(8) Uani 1 1 d . . . . .
C5F C 0.5994(5) 0.2363(4) 0.1514(2) 0.0291(9) Uani 1 1 d . . . . .
H5F H 0.5834 0.3088 0.1485 0.035 Uiso 1 1 calc R U . . .
O5G O 0.4595(3) -0.0386(2) 0.17349(13) 0.0255(6) Uani 1 1 d . . . . .
C5H C 0.4231(5) -0.0292(4) 0.2241(2) 0.0305(9) Uani 1 1 d . . . . .
H5H1 H 0.3655 -0.0959 0.2244 0.037 Uiso 1 1 calc R U . . .
H5H2 H 0.3875 0.0383 0.2302 0.037 Uiso 1 1 calc R U . . .
C5I C 0.5200(6) -0.0201(7) 0.2683(2) 0.0453(14) Uani 1 1 d . . . . .
H5I1 H 0.5809 0.0426 0.2664 0.054 Uiso 1 1 calc R U . . .
H5I2 H 0.5511 -0.0906 0.2644 0.054 Uiso 1 1 calc R U . . .
C5J C 0.4790(6) 0.0007(6) 0.3221(2) 0.0444(13) Uani 1 1 d . . . . .
H5J1 H 0.44 0.0661 0.3243 0.053 Uiso 1 1 calc R U . . .
H5J2 H 0.4245 -0.066 0.3256 0.053 Uiso 1 1 calc R U . . .
C5K C 0.5781(7) 0.0230(7) 0.3663(3) 0.0544(18) Uani 1 1 d . . . . .
H5K1 H 0.6262 0.0959 0.3655 0.065 Uiso 1 1 calc R U . . .
H5K2 H 0.6241 -0.0366 0.3602 0.065 Uiso 1 1 calc R U . . .
S5L S 0.5368(2) 0.02660(16) 0.42919(7) 0.0676(7) Uani 1 1 d . . . . .
O5M O 0.4700(9) -0.0834(5) 0.4274(2) 0.099(3) Uani 1 1 d . . . . .
O5N O 0.4760(6) 0.1185(5) 0.4392(2) 0.0650(17) Uani 1 1 d . . . . .
O5O O 0.6399(8) 0.0420(5) 0.4653(2) 0.086(2) Uani 1 1 d . . . . .
C5P C 0.7962(6) 0.3078(5) 0.1368(3) 0.0419(13) Uani 1 1 d . . . . .
H5P1 H 0.8713 0.2918 0.1475 0.063 Uiso 1 1 d R U . . .
H5P2 H 0.7883 0.3798 0.1572 0.063 Uiso 1 1 d R U . . .
H5P3 H 0.7865 0.312 0.0994 0.063 Uiso 1 1 d R U . . .
C5Q C 0.3983(4) 0.1834(3) 0.16463(19) 0.0246(8) Uani 1 1 d . . . . .
H5Q1 H 0.3987 0.2599 0.1566 0.03 Uiso 1 1 calc R U . . .
H5Q2 H 0.3843 0.1858 0.2013 0.03 Uiso 1 1 calc R U . . .
Na1 Na 0.3776(4) 0.1540(3) 0.51735(11) 0.0744(12) Uani 1 1 d . . . . .
Na2 Na 1 0 0.5 0.087(2) Uani 1 2 d S . P . .
Na3 Na 0.3043(7) 0.4042(5) 0.5087(3) 0.0595(17) Uani 0.5 1 d . . P E 1
Na3A Na 0.2254(7) 0.4175(5) 0.4947(3) 0.0630(17) Uani 0.5 1 d . . P E 2
Na4 Na 0.3610(6) -0.2017(5) 0.4635(2) 0.0566(15) Uani 0.5 1 d . . P . .
Na5 Na 0.7375(7) 0.1278(4) 0.5414(3) 0.073(2) Uani 0.5 1 d . . P . .
Na6 Na -0.0198(17) 0.6516(13) 0.4729(6) 0.144(7) Uani 0.5 1 d . . P B 1
Na6A Na 0.0528(12) 0.6937(11) 0.4710(3) 0.108(5) Uani 0.5 1 d . . P B 2
Na7 Na -0.2028(17) 0.3426(14) 0.3692(14) 0.252(15) Uani 0.5 1 d . . P . .
C1M1 C 0.1056(9) -0.3872(9) 0.0204(4) 0.050(2) Uani 0.725 1 d . . P F 1
H1M1 H 0.1387 -0.4347 0.0427 0.075 Uiso 0.725 1 d R U P F 1
H2M1 H 0.0621 -0.4346 -0.0117 0.075 Uiso 0.725 1 d R U P F 1
H3M1 H 0.0556 -0.3458 0.0393 0.075 Uiso 0.725 1 d R U P F 1
O1M1 O 0.1886(8) -0.3136(7) 0.0079(3) 0.0611(18) Uani 0.725 1 d . . P F 1
H4M1 H 0.2411 -0.2934 0.0334 0.092 Uiso 0.725 1 d R U P F 1
C2M2 C 0.160(2) -0.335(2) 0.0414(9) 0.045(5) Uiso 0.275 1 d . . P G 2
H1M2 H 0.2402 -0.338 0.0517 0.067 Uiso 0.275 1 d R U P G 2
H2M2 H 0.1136 -0.3909 0.0566 0.067 Uiso 0.275 1 d R U P G 2
H3M2 H 0.1462 -0.26 0.0543 0.067 Uiso 0.275 1 d R U P G 2
O2M2 O 0.132(3) -0.362(2) -0.0153(11) 0.080(7) Uiso 0.275 1 d . . P G 2
H4M2 H 0.1548 -0.3042 -0.0288 0.119 Uiso 0.275 1 d R U P G 2
C3M3 C 0.4360(10) -0.6789(8) 0.3933(5) 0.062(3) Uani 0.75 1 d D . P . .
H1M3 H 0.482 -0.6247 0.3771 0.093 Uiso 0.75 1 d R U P . .
H2M3 H 0.3683 -0.65 0.4017 0.093 Uiso 0.75 1 d R U P . .
H3M3 H 0.4138 -0.7509 0.3689 0.093 Uiso 0.75 1 d R U P . .
O3M3 O 0.4921(7) -0.6934(5) 0.4354(3) 0.0550(18) Uani 0.75 1 d D . P . .
H4M3 H 0.5603 -0.6882 0.4318 0.082 Uiso 0.75 1 d R U P . .
O4M4 O -0.1217(16) 0.1454(14) 0.3340(6) 0.085(4) Uiso 0.5 1 d D . P B 1
H4M4 H -0.1869 0.1536 0.3395 0.127 Uiso 0.5 1 d R U P B 1
C4M4 C -0.154(2) 0.1158(19) 0.2783(7) 0.076(5) Uiso 0.5 1 d D . P B 1
H1M4 H -0.1474 0.1865 0.2647 0.114 Uiso 0.5 1 d R U P B 1
H2M4 H -0.2243 0.0656 0.2608 0.114 Uiso 0.5 1 d R U P B 1
H3M4 H -0.0898 0.0796 0.2715 0.114 Uiso 0.5 1 d R U P B 1
O5M5 O -0.1804(16) 0.2053(16) 0.3570(7) 0.097(5) Uiso 0.5 1 d . . P B 2
H4M5 H -0.1447 0.2643 0.3769 0.146 Uiso 0.5 1 d R U P B 2
C5M5 C -0.170(3) 0.132(3) 0.3133(13) 0.100(8) Uiso 0.5 1 d . . P B 2
H1M5 H -0.1575 0.0604 0.323 0.15 Uiso 0.5 1 calc R U P B 2
H2M5 H -0.2384 0.1198 0.2877 0.15 Uiso 0.5 1 calc R U P B 2
H3M5 H -0.1051 0.1642 0.2978 0.15 Uiso 0.5 1 calc R U P B 2
O6M6 O -0.4294(12) 0.2997(11) 0.3556(5) 0.067(3) Uiso 0.5 1 d . . P B 2
C6M6 C -0.401(2) 0.3417(19) 0.2887(9) 0.075(5) Uiso 0.5 1 d . . P B 2
O1W O 0.2777(6) -0.2143(5) 0.1124(3) 0.0528(15) Uani 0.8 1 d . . P H 2
O3W O 0.1173(14) 0.4078(8) 0.4688(4) 0.064(3) Uani 0.5 1 d . . P E 2
O4W O -0.0273(19) 0.6375(13) 0.5341(9) 0.113(7) Uani 0.5 1 d . . P B 2
O5W O -0.0874(17) 0.1350(12) 0.4700(5) 0.075(4) Uani 0.5 1 d . . P I 2
O6W O 0.8497(12) 0.0993(18) 0.4555(8) 0.087(6) Uani 0.5 1 d . . P D 2
O7W O 0.8099(13) 0.1965(9) 0.5893(5) 0.068(3) Uani 0.5 1 d . . P D 2
O8W O 0.9021(13) 0.2333(8) 0.5885(5) 0.067(4) Uani 0.5 1 d . . P D 2
O9W O 0.657(2) -0.5664(11) 0.4285(7) 0.115(7) Uani 0.5 1 d . . P C 2
O10W O 0.7608(19) 0.3332(18) 0.5031(10) 0.156(12) Uani 0.5 1 d . . P D 2
O11W O 0.8405(14) 0.4041(10) 0.4818(7) 0.084(4) Uani 0.5 1 d . . P D 2
O12W O -0.0844(12) 0.2623(9) 0.4395(6) 0.074(4) Uani 0.5 1 d . . P B 2
O14W O -0.327(3) 0.424(3) 0.3217(15) 0.117(11) Uiso 0.3 1 d . . P B 2
O15W O -0.466(2) 0.287(2) 0.3010(10) 0.102(7) Uiso 0.4 1 d . . P B 2
O16W O -0.314(6) 0.342(6) 0.332(3) 0.14(2) Uiso 0.2 1 d . . P B 2

loop_
_atom_site_aniso_label
_atom_site_aniso_U_11
_atom_site_aniso_U_22
_atom_site_aniso_U_33
_atom_site_aniso_U_23
_atom_site_aniso_U_13
_atom_site_aniso_U_12
C1A 0.027(2) 0.0160(15) 0.031(2) 0.0024(13) 0.0058(15) 0.0053(14)
C1B 0.029(3) 0.0181(16) 0.034(2) 0.0060(14) 0.0080(16) 0.0026(15)
C1C 0.020(2) 0.0118(14) 0.036(2) 0.0046(13) 0.0049(15) 0.0064(13)
C1D 0.023(2) 0.0139(15) 0.032(2) 0.0028(13) 0.0057(15) 0.0062(14)
C1E 0.020(2) 0.0135(14) 0.037(2) 0.0023(13) 0.0062(15) 0.0075(14)
C1F 0.023(2) 0.0114(14) 0.037(2) 0.0004(13) 0.0043(15) 0.0072(14)
O1G 0.0279(18) 0.0150(12) 0.0318(15) 0.0016(10) 0.0051(12) 0.0095(11)
C1H 0.032(3) 0.0157(16) 0.036(2) 0.0021(14) 0.0085(17) 0.0108(16)
C1I 0.039(3) 0.0235(19) 0.035(2) 0.0048(16) 0.0094(19) 0.0076(18)
C1J 0.051(4) 0.033(2) 0.040(3) 0.0065(19) 0.013(2) 0.026(2)
C1K 0.069(5) 0.058(4) 0.040(3) 0.003(3) 0.011(3) 0.046(4)
S1L 0.061(3) 0.0440(18) 0.0481(9) 0.0026(13) 0.0190(13) 0.0319(14)
O1M 0.074(4) 0.042(2) 0.075(3) 0.010(2) 0.025(3) 0.034(2)
O1N 0.074(4) 0.042(2) 0.075(3) 0.010(2) 0.025(3) 0.034(2)
O1O 0.074(4) 0.042(2) 0.075(3) 0.010(2) 0.025(3) 0.034(2)
S1LA 0.061(3) 0.0440(18) 0.0481(9) 0.0026(13) 0.0190(13) 0.0319(14)
O1MA 0.074(4) 0.042(2) 0.075(3) 0.010(2) 0.025(3) 0.034(2)
O1NA 0.074(4) 0.042(2) 0.075(3) 0.010(2) 0.025(3) 0.034(2)
O1OA 0.074(4) 0.042(2) 0.075(3) 0.010(2) 0.025(3) 0.034(2)
C1P 0.039(3) 0.032(2) 0.032(2) -0.0031(17) 0.0081(19) 0.003(2)
C1Q 0.019(2) 0.0127(15) 0.046(2) 0.0022(14) 0.0112(17) 0.0063(14)
C2A 0.015(2) 0.0183(16) 0.035(2) -0.0005(14) 0.0067(15) 0.0008(13)
C2B 0.025(2) 0.0183(16) 0.032(2) 0.0022(14) 0.0056(15) 0.0050(15)
C2C 0.021(2) 0.0115(14) 0.036(2) 0.0016(13) 0.0069(15) 0.0046(13)
C2D 0.021(2) 0.0151(15) 0.0292(19) -0.0020(13) 0.0055(14) 0.0011(13)
C2E 0.020(2) 0.0151(15) 0.0314(19) 0.0009(13) 0.0077(14) 0.0032(13)
C2F 0.022(2) 0.0153(15) 0.037(2) -0.0002(14) 0.0074(16) 0.0030(14)
O2G 0.0165(17) 0.0222(13) 0.0336(16) -0.0041(11) 0.0051(11) -0.0004(11)
C2H 0.021(2) 0.0270(19) 0.034(2) -0.0061(16) 0.0067(16) 0.0019(16)
C2I 0.029(3) 0.0215(18) 0.035(2) 0.0002(15) 0.0034(17) 0.0019(16)
C2J 0.039(3) 0.027(2) 0.032(2) -0.0018(16) 0.0044(19) 0.0069(19)
C2K 0.052(4) 0.029(2) 0.031(2) -0.0031(17) 0.002(2) 0.004(2)
S2L 0.0949(15) 0.0312(6) 0.0303(6) -0.0026(5) 0.0016(7) 0.0277(8)
O2M 0.129(6) 0.077(4) 0.056(3) -0.003(3) 0.014(3) 0.076(4)
O2N 0.151(7) 0.034(2) 0.043(3) -0.0099(19) -0.019(3) 0.007(3)
O2O 0.098(5) 0.043(2) 0.036(2) 0.0081(18) 0.013(2) 0.018(3)
C2P 0.021(3) 0.0238(19) 0.043(3) -0.0015(17) -0.0005(18) 0.0015(16)
C2Q 0.031(3) 0.0172(16) 0.0302(19) 0.0024(13) 0.0083(16) 0.0088(15)
C3A 0.031(3) 0.0112(14) 0.036(2) 0.0044(13) 0.0067(17) 0.0034(14)
C3B 0.018(2) 0.0132(15) 0.042(2) 0.0073(14) 0.0071(15) 0.0042(13)
C3C 0.020(2) 0.0145(15) 0.035(2) 0.0068(13) 0.0065(15) 0.0058(13)
C3D 0.020(2) 0.0157(15) 0.033(2) 0.0035(13) 0.0036(15) 0.0028(13)
C3E 0.020(2) 0.0166(16) 0.038(2) 0.0073(14) 0.0033(15) 0.0045(14)
C3F 0.030(3) 0.0137(15) 0.038(2) 0.0056(14) 0.0071(17) 0.0103(15)
O3G 0.026(2) 0.0312(17) 0.0382(19) -0.0071(13) 0.0021(14) -0.0011(14)
C3H 0.066(9) 0.021(5) 0.039(6) -0.003(4) -0.011(6) 0.024(6)
C3I 0.096(19) 0.12(2) 0.031(7) -0.005(9) 0.006(8) -0.066(16)
C3J 0.160(14) 0.111(9) 0.046(5) 0.009(5) 0.015(6) 0.048(9)
C3K 0.037(9) 0.075(11) 0.056(9) 0.005(8) -0.005(7) -0.001(7)
S3L 0.061(3) 0.0343(14) 0.0408(16) 0.0102(12) -0.0075(15) -0.0085(14)
O3M 0.084(11) 0.023(4) 0.111(11) 0.012(5) -0.007(8) 0.009(5)
O3N 0.036(6) 0.032(5) 0.049(5) 0.000(4) 0.008(4) -0.001(4)
O3O 0.008(5) 0.021(5) 0.104(13) -0.002(5) 0.011(5) 0.002(4)
C3HA 0.030(5) 0.035(5) 0.029(4) -0.004(3) 0.002(3) 0.004(4)
C3IA 0.060(8) 0.036(5) 0.034(5) 0.005(4) 0.005(5) -0.005(5)
C3JA 0.160(14) 0.111(9) 0.046(5) 0.009(5) 0.015(6) 0.048(9)
C3KA 0.083(12) 0.059(8) 0.054(7) 0.006(6) 0.000(7) 0.028(8)
S3LA 0.135(4) 0.0354(14) 0.0350(14) 0.0002(11) -0.0045(18) -0.0179(19)
O3MA 0.17(2) 0.085(12) 0.019(5) -0.010(5) -0.023(7) -0.033(11)
O3NA 0.118(14) 0.050(7) 0.084(9) 0.027(6) -0.038(9) -0.027(7)
O3OA 0.146(15) 0.060(7) 0.080(9) 0.009(6) -0.012(9) 0.008(8)
C3P 0.029(3) 0.0120(15) 0.050(3) -0.0014(15) 0.0052(19) 0.0040(15)
C3Q 0.020(2) 0.0138(15) 0.046(2) 0.0076(14) 0.0028(16) 0.0075(14)
C4A 0.023(2) 0.0240(18) 0.034(2) 0.0028(15) 0.0043(16) 0.0051(16)
C4B 0.022(2) 0.0223(18) 0.034(2) 0.0003(15) 0.0021(16) 0.0010(15)
C4C 0.018(2) 0.0154(15) 0.037(2) -0.0001(14) 0.0050(15) 0.0046(14)
C4D 0.017(2) 0.0177(16) 0.033(2) 0.0003(13) 0.0069(14) 0.0057(14)
C4E 0.019(2) 0.0207(17) 0.038(2) 0.0009(15) 0.0097(16) 0.0023(15)
C4F 0.023(2) 0.0197(17) 0.038(2) 0.0048(15) 0.0095(16) 0.0044(15)
O4G 0.0202(17) 0.0191(13) 0.0355(16) 0.0025(11) 0.0023(12) 0.0079(11)
C4H 0.037(3) 0.038(3) 0.043(3) -0.003(2) -0.003(2) 0.023(2)
C4I 0.045(5) 0.019(3) 0.020(3) 0.004(3) -0.004(3) 0.018(3)
C4J 0.052(4) 0.078(5) 0.044(3) -0.018(3) -0.012(3) 0.039(4)
C4K 0.058(9) 0.052(6) 0.055(7) -0.013(5) 0.003(5) 0.014(6)
S4L 0.0680(19) 0.0339(11) 0.0307(10) -0.0028(8) 0.0017(10) 0.0150(11)
O4M 0.062(9) 0.062(7) 0.099(10) -0.033(7) 0.014(7) -0.018(6)
O4N 0.123(11) 0.053(5) 0.087(7) 0.028(5) 0.017(7) 0.057(6)
C4HA 0.037(3) 0.038(3) 0.043(3) -0.003(2) -0.003(2) 0.023(2)
C4IA 0.20(4) 0.12(3) 0.079(19) 0.03(2) 0.02(2) 0.14(3)
C4JA 0.052(4) 0.078(5) 0.044(3) -0.018(3) -0.012(3) 0.039(4)
C4KA 0.015(6) 0.026(5) 0.027(5) 0.001(4) -0.003(3) 0.000(4)
S4LA 0.041(2) 0.0314(16) 0.0442(19) -0.0062(14) 0.0042(15) 0.0129(15)
O4MA 0.048(7) 0.059(7) 0.031(5) -0.023(5) -0.030(5) 0.034(6)
O4NA 0.045(7) 0.033(5) 0.080(9) -0.006(5) -0.007(6) 0.012(5)
O4O 0.114(6) 0.070(4) 0.041(3) -0.002(2) 0.004(3) 0.011(4)
C4P 0.044(3) 0.030(2) 0.036(2) 0.0057(18) 0.005(2) 0.006(2)
C4Q 0.018(2) 0.0144(15) 0.045(2) -0.0008(14) 0.0038(16) 0.0053(14)
C5A 0.022(3) 0.0205(18) 0.044(2) 0.0054(16) 0.0076(17) -0.0023(15)
C5B 0.023(3) 0.0197(17) 0.037(2) 0.0021(15) 0.0084(16) -0.0001(15)
C5C 0.023(2) 0.0159(15) 0.031(2) 0.0012(13) 0.0068(15) 0.0042(14)
C5D 0.019(2) 0.0128(14) 0.0293(18) 0.0013(12) 0.0046(14) 0.0022(12)
C5E 0.025(2) 0.0163(16) 0.0296(19) 0.0008(13) 0.0044(15) 0.0036(14)
C5F 0.029(3) 0.0163(16) 0.041(2) 0.0052(15) 0.0053(18) 0.0001(15)
O5G 0.0243(19) 0.0172(12) 0.0339(15) 0.0035(10) 0.0070(12) -0.0004(11)
C5H 0.026(3) 0.031(2) 0.036(2) 0.0105(17) 0.0062(17) 0.0013(17)
C5I 0.029(3) 0.071(4) 0.039(3) 0.023(3) 0.007(2) 0.003(3)
C5J 0.033(3) 0.060(4) 0.039(3) 0.015(2) 0.004(2) 0.001(3)
C5K 0.055(5) 0.055(4) 0.048(3) 0.023(3) -0.010(3) -0.005(3)
S5L 0.1089(19) 0.0461(9) 0.0347(7) 0.0120(6) -0.0119(9) -0.0127(10)
O5M 0.179(9) 0.057(3) 0.041(3) 0.007(2) 0.021(4) -0.039(4)
O5N 0.088(5) 0.052(3) 0.047(3) 0.016(2) -0.008(3) -0.003(3)
O5O 0.135(7) 0.052(3) 0.056(3) 0.003(2) -0.037(4) 0.020(4)
C5P 0.032(3) 0.027(2) 0.066(4) 0.013(2) 0.013(2) -0.0051(19)
C5Q 0.019(2) 0.0137(15) 0.041(2) 0.0007(14) 0.0040(15) 0.0065(14)
Na1 0.119(3) 0.0502(16) 0.0363(13) 0.0076(11) -0.0112(16) -0.0198(18)
Na2 0.088(4) 0.045(2) 0.117(4) -0.033(3) 0.057(4) -0.007(2)
Na3 0.080(5) 0.036(3) 0.057(3) 0.000(2) -0.007(3) 0.015(3)
Na3A 0.072(5) 0.027(2) 0.087(5) -0.001(3) 0.020(4) 0.005(3)
Na4 0.072(4) 0.041(3) 0.050(3) 0.003(2) 0.006(3) -0.006(3)
Na5 0.080(5) 0.024(2) 0.103(5) 0.005(3) -0.028(4) 0.012(3)
Na6 0.179(16) 0.124(10) 0.100(9) 0.048(8) -0.033(9) -0.043(10)
Na6A 0.158(10) 0.143(9) 0.044(3) -0.013(5) -0.005(5) 0.134(9)
Na7 0.128(15) 0.101(11) 0.51(5) 0.009(18) 0.02(2) 0.041(10)
C1M1 0.040(6) 0.054(5) 0.066(6) 0.017(4) 0.020(4) 0.026(4)
O1M1 0.056(5) 0.060(5) 0.067(5) 0.013(4) 0.011(4) 0.009(4)
C3M3 0.055(7) 0.038(4) 0.101(9) 0.026(5) 0.026(6) 0.009(4)
O3M3 0.083(6) 0.032(3) 0.045(3) 0.004(2) 0.010(3) 0.001(3)
O1W 0.049(4) 0.031(2) 0.084(4) 0.013(3) 0.017(3) 0.018(2)
O3W 0.102(11) 0.030(4) 0.052(6) 0.003(4) 0.004(6) 0.001(5)
O4W 0.124(17) 0.046(7) 0.17(2) -0.004(9) 0.052(14) 0.028(9)
O5W 0.107(13) 0.065(8) 0.052(7) -0.007(5) 0.007(8) 0.030(8)
O6W 0.037(8) 0.138(15) 0.104(12) 0.078(11) 0.005(7) 0.013(8)
O7W 0.079(9) 0.038(5) 0.088(8) 0.009(5) -0.008(7) 0.030(6)
O8W 0.092(10) 0.030(4) 0.068(7) -0.005(4) -0.017(6) 0.015(5)
O9W 0.20(2) 0.036(6) 0.098(11) -0.002(6) -0.029(12) 0.033(9)
O10W 0.117(16) 0.123(15) 0.20(2) 0.113(16) -0.059(15) -0.082(13)
O11W 0.087(11) 0.044(6) 0.123(12) 0.003(6) 0.016(9) 0.031(6)
O12W 0.077(9) 0.040(5) 0.110(10) 0.008(6) 0.009(7) 0.032(6)

loop_
_atom_type_symbol
_atom_type_description
_atom_type_scat_dispersion_real
_atom_type_scat_dispersion_imag
_atom_type_scat_source
C C 0.0031 0.0016 'International Tables Vol C Tables 4.2.6.8 and 6.1.1.4'
H H 0 0 'International Tables Vol C Tables 4.2.6.8 and 6.1.1.4'
O O 0.0109 0.0061 'International Tables Vol C Tables 4.2.6.8 and 6.1.1.4'
Na Na 0.0368 0.025 'International Tables Vol C Tables 4.2.6.8 and 6.1.1.4'
S S 0.125 0.1239 'International Tables Vol C Tables 4.2.6.8 and 6.1.1.4'

loop_
_geom_angle_atom_site_label_1
_geom_angle_atom_site_label_2
_geom_angle_atom_site_label_3
_geom_angle
_geom_angle_site_symmetry_1
_geom_angle_site_symmetry_3
C1F C1A C1B 119.0(4) . .
C1F C1A C1P 120.9(4) . .
C1B C1A C1P 120.2(5) . .
C1A C1B C1C 120.6(4) . .
C1D C1C C1B 118.9(4) . .
C1D C1C C5Q 120.7(4) . .
C1B C1C C5Q 120.3(4) . .
C1C C1D C1E 122.1(4) . .
C1C C1D O1G 118.9(4) . .
C1E C1D O1G 119.1(4) . .
C1D C1E C1F 117.5(4) . .
C1D C1E C1Q 121.7(4) . .
C1F C1E C1Q 120.8(4) . .
C1A C1F C1E 121.9(4) . .
C1D O1G C1H 113.5(3) . .
O1G C1H C1I 106.5(4) . .
C1H C1I C1J 111.9(4) . .
C1K C1J C1I 110.3(4) . .
C1J C1K S1LA 111.1(5) . .
C1J C1K S1L 109.9(4) . .
O1N S1L O1M 111.3(6) . .
O1N S1L O1O 111.2(6) . .
O1M S1L O1O 114.0(6) . .
O1N S1L C1K 112.4(5) . .
O1M S1L C1K 103.8(4) . .
O1O S1L C1K 103.6(4) . .
S1L O1M Na7 108.2(7) . .
S1L O1O Na6 143.1(7) . .
O1OA S1LA O1MA 105.0(12) . .
O1OA S1LA O1NA 110.3(11) . .
O1MA S1LA O1NA 119.2(12) . .
O1OA S1LA C1K 112.7(8) . .
O1MA S1LA C1K 110.4(7) . .
O1NA S1LA C1K 99.5(8) . .
O1OA S1LA Na7 64.6(11) . .
O1MA S1LA Na7 44.4(10) . .
O1NA S1LA Na7 150.6(9) . .
C1K S1LA Na7 109.1(5) . .
S1LA O1MA Na7 107.1(13) . .
S1LA O1OA Na7 86.6(13) . .
S1LA O1OA Na6A 126.1(11) . .
Na7 O1OA Na6A 137.4(10) . .
C1E C1Q C2C 113.6(3) . .
C2F C2A C2B 117.9(4) . .
C2F C2A C2P 121.3(4) . .
C2B C2A C2P 120.8(4) . .
C2C C2B C2A 121.0(4) . .
C2D C2C C2B 119.2(4) . .
C2D C2C C1Q 120.6(4) . .
C2B C2C C1Q 120.2(4) . .
C2C C2D O2G 118.9(4) . .
C2C C2D C2E 121.9(4) . .
O2G C2D C2E 119.2(4) . .
C2D C2E C2F 117.1(4) . .
C2D C2E C2Q 121.2(4) . .
C2F C2E C2Q 121.7(4) . .
C2A C2F C2E 122.8(4) . .
C2D O2G C2H 110.8(4) . .
O2G C2H C2I 107.8(4) . .
C2H C2I C2J 111.4(4) . .
C2K C2J C2I 110.0(5) . .
C2J C2K S2L 112.9(5) . .
O2M S2L O2O 115.0(5) . .
O2M S2L O2N 109.5(4) . .
O2O S2L O2N 112.0(4) . .
O2M S2L C2K 106.3(3) . .
O2O S2L C2K 106.6(3) . .
O2N S2L C2K 107.0(4) . .
O2M S2L Na1 143.2(3) . .
O2O S2L Na1 64.0(3) . .
O2N S2L Na1 49.6(3) . .
C2K S2L Na1 109.0(2) . .
S2L O2N Na3 143.0(6) . .
S2L O2N Na1 102.9(3) . .
Na3 O2N Na1 90.4(3) . .
S2L O2N Na3A 121.5(5) . .
Na1 O2N Na3A 110.1(3) . .
S2L O2O Na2 121.3(4) . 1_455
S2L O2O Na5 132.3(4) . 2_656
Na2 O2O Na5 102.8(3) 1_455 2_656
S2L O2O Na1 88.2(3) . .
Na2 O2O Na1 122.8(2) 1_455 .
Na5 O2O Na1 82.2(3) 2_656 .
C3C C2Q C2E 114.2(4) . .
C3F C3A C3B 118.1(4) . .
C3F C3A C3P 121.4(4) . .
C3B C3A C3P 120.5(5) . .
C3A C3B C3C 122.4(4) . .
C3D C3C C3B 117.3(4) . .
C3D C3C C2Q 123.0(4) . .
C3B C3C C2Q 119.7(4) . .
O3G C3D C3E 117.8(4) . .
O3G C3D C3C 120.2(4) . .
C3E C3D C3C 121.9(4) . .
C3D C3E C3F 117.7(4) . .
C3D C3E C3Q 121.8(4) . .
C3F C3E C3Q 120.6(4) . .
C3A C3F C3E 122.6(4) . .
C3D O3G C3HA 121.9(6) . .
C3D O3G C3H 103.0(6) . .
C3I C3H O3G 109.5(14) . .
C3H C3I C3J 104.3(17) . .
C3K C3J C3I 116.2(19) . .
C3J C3K S3L 123.1(15) . .
C3J C3K Na4 150.8(14) . .
S3L C3K Na4 55.8(5) . .
O3N S3L O3O 118.8(8) . .
O3N S3L O3M 113.8(8) . .
O3O S3L O3M 107.1(8) . .
O3N S3L C3K 107.4(8) . .
O3O S3L C3K 106.4(10) . .
O3M S3L C3K 101.9(9) . .
O3N S3L Na4 146.0(6) . .
O3O S3L Na4 87.5(5) . .
O3M S3L Na4 33.0(6) . .
C3K S3L Na4 82.6(7) . .
Na4 O3M S3L 106.8(13) . .
Na4 O3M Na5 40.5(6) . 2_656
S3L O3M Na5 136.8(10) . 2_656
S3L O3N Na3 125.8(6) . 1_545
S3L O3O Na1 133.0(7) . 2_656
S3L O3O Na4 58.2(4) . .
Na1 O3O Na4 77.4(4) 2_656 .
S3L O3O Na3 144.3(7) . 2_656
Na1 O3O Na3 82.2(4) 2_656 2_656
Na4 O3O Na3 156.4(6) . 2_656
O3G C3HA C3IA 110.7(9) . .
C3HA C3IA C3JA 113.1(11) . .
C3KA C3JA C3IA 116.7(13) . .
C3JA C3KA S3LA 117.5(13) . .
O3MA S3LA O3NA 111.1(13) . .
O3MA S3LA O3OA 111.1(10) . .
O3NA S3LA O3OA 108.2(9) . .
O3MA S3LA C3KA 111.4(9) . .
O3NA S3LA C3KA 109.2(9) . .
O3OA S3LA C3KA 105.7(9) . .
S3LA O3MA Na1 134.5(15) . 2_656
S3LA O3MA Na4 134.8(11) . .
Na1 O3MA Na4 79.2(6) 2_656 .
S3LA O3NA Na3A 145.5(10) . 1_545
O9W O3OA S3LA 134.3(13) . .
O9W O3OA Na3A 84.2(12) . 2_656
S3LA O3OA Na3A 138.4(8) . 2_656
C3E C3Q C4C 112.8(3) . .
C4F C4A C4B 118.0(4) . .
C4F C4A C4P 121.1(4) . .
C4B C4A C4P 120.9(4) . .
C4C C4B C4A 122.2(4) . .
C4B C4C C4D 117.7(4) . .
C4B C4C C3Q 121.6(4) . .
C4D C4C C3Q 120.7(4) . .
O4G C4D C4C 119.3(4) . .
O4G C4D C4E 118.4(4) . .
C4C C4D C4E 122.2(4) . .
C4F C4E C4D 117.6(4) . .
C4F C4E C4Q 121.8(4) . .
C4D C4E C4Q 120.6(4) . .
C4E C4F C4A 122.1(4) . .
C4D O4G C4HA 111.2(4) . .
C4D O4G C4H 111.2(4) . .
O4G C4H C4I 112.1(6) . .
C4H C4I C4J 114.9(6) . .
C4I C4J C4K 105.2(7) . .
C4J C4K S4L 117.0(8) . .
O4O S4L O4N 113.1(6) . .
O4O S4L O4M 114.2(7) . .
O4N S4L O4M 107.3(9) . .
O4O S4L C4K 109.5(6) . .
O4N S4L C4K 104.8(7) . .
O4M S4L C4K 107.4(7) . .
O4O S4L Na6 141.1(5) . 1_645
O4N S4L Na6 29.6(7) . 1_645
O4M S4L Na6 83.2(8) . 1_645
C4K S4L Na6 96.5(6) . 1_645
O4O S4L Na1 32.6(3) . 2_656
O4N S4L Na1 82.1(5) . 2_656
O4M S4L Na1 117.4(5) . 2_656
C4K S4L Na1 130.2(5) . 2_656
Na6 S4L Na1 108.6(4) 1_645 2_656
S4L O4M Na2 120.4(8) . .
S4L O4N Na6 130.9(10) . 1_645
S4L O4N Na3 129.0(8) . 2_656
Na6 O4N Na3 99.1(6) 1_645 2_656
C4IA C4HA O4G 108.8(16) . .
C4HA C4IA C4JA 145(2) . .
C4IA C4JA C4KA 126.2(17) . .
C4JA C4KA S4LA 115.8(8) . .
O4NA S4LA O4MA 116.2(8) . .
O4NA S4LA O4O 103.8(7) . .
O4MA S4LA O4O 113.1(7) . .
O4NA S4LA C4KA 105.6(7) . .
O4MA S4LA C4KA 109.2(6) . .
O4O S4LA C4KA 108.4(5) . .
O4NA S4LA Na2 83.2(5) . .
O4MA S4LA Na2 39.7(4) . .
O4O S4LA Na2 103.4(3) . .
C4KA S4LA Na2 143.5(4) . .
S4LA O4MA Na2 115.2(6) . .
S4LA O4MA Na6A 138.5(7) . 1_645
Na2 O4MA Na6A 106.2(4) . 1_645
S4L O4O Na1 130.2(4) . 2_656
S4LA O4O Na1 142.8(4) . 2_656
C5C C4Q C4E 114.9(4) . .
C5B C5A C5F 118.3(4) . .
C5B C5A C5P 121.8(5) . .
C5F C5A C5P 119.8(5) . .
C5A C5B C5C 122.1(5) . .
C5D C5C C5B 118.5(4) . .
C5D C5C C4Q 122.0(4) . .
C5B C5C C4Q 119.5(4) . .
O5G C5D C5C 117.8(3) . .
O5G C5D C5E 120.7(4) . .
C5C C5D C5E 121.4(4) . .
C5F C5E C5D 117.5(4) . .
C5F C5E C5Q 118.5(4) . .
C5D C5E C5Q 124.1(4) . .
C5A C5F C5E 122.2(4) . .
C5D O5G C5H 117.6(3) . .
O5G C5H C5I 112.4(5) . .
C5H C5I C5J 110.5(5) . .
C5K C5J C5I 110.4(6) . .
C5J C5K S5L 113.3(6) . .
O5O S5L O5N 112.5(4) . .
O5O S5L O5M 110.2(5) . .
O5N S5L O5M 114.0(5) . .
O5O S5L C5K 105.6(5) . .
O5N S5L C5K 108.6(4) . .
O5M S5L C5K 105.3(4) . .
O5O S5L Na1 54.2(3) . 2_656
O5N S5L Na1 140.4(3) . 2_656
O5M S5L Na1 56.6(4) . 2_656
C5K S5L Na1 111.0(3) . 2_656
O5O S5L Na4 47.0(3) . 2_656
O5N S5L Na4 66.2(3) . 2_656
O5M S5L Na4 123.6(3) . 2_656
C5K S5L Na4 128.9(3) . 2_656
Na1 S5L Na4 87.12(14) 2_656 2_656
S5L O5M Na4 150.7(5) . .
S5L O5M Na1 95.1(5) . 2_656
Na4 O5M Na1 81.1(3) . 2_656
S5L O5M Na5 126.6(6) . 2_656
Na4 O5M Na5 36.0(3) . 2_656
Na1 O5M Na5 112.8(3) 2_656 2_656
S5L O5N Na1 123.8(3) . .
S5L O5N Na4 87.2(3) . 2_656
Na1 O5N Na4 68.7(2) . 2_656
S5L O5O Na5 147.2(6) . .
S5L O5O Na4 107.8(5) . 2_656
Na5 O5O Na4 39.8(3) . 2_656
S5L O5O Na1 97.8(4) . 2_656
Na5 O5O Na1 97.6(3) . 2_656
Na4 O5O Na1 120.9(3) 2_656 2_656
C5E C5Q C1C 114.6(3) . .
O4O Na1 O3MA 97.2(5) 2_656 2_656
O4O Na1 O3O 97.0(4) 2_656 2_656
O4O Na1 O2N 101.1(3) 2_656 .
O3MA Na1 O2N 87.6(5) 2_656 .
O3O Na1 O2N 85.4(4) 2_656 .
O4O Na1 O5O 83.5(3) 2_656 2_656
O3MA Na1 O5O 141.2(6) 2_656 2_656
O3O Na1 O5O 143.5(4) 2_656 2_656
O2N Na1 O5O 130.5(2) . 2_656
O4O Na1 O5N 177.1(3) 2_656 .
O3MA Na1 O5N 85.5(5) 2_656 .
O3O Na1 O5N 85.7(4) 2_656 .
O2N Na1 O5N 77.8(3) . .
O5O Na1 O5N 95.1(3) 2_656 .
O4O Na1 O5M 91.4(3) 2_656 2_656
O3MA Na1 O5M 85.1(5) 2_656 2_656
O3O Na1 O5M 87.4(4) 2_656 2_656
O2N Na1 O5M 166.3(3) . 2_656
O5O Na1 O5M 56.1(2) 2_656 2_656
O5N Na1 O5M 89.9(3) . 2_656
O4O Na1 O2O 85.5(3) 2_656 .
O3MA Na1 O2O 141.7(5) 2_656 .
O3O Na1 O2O 139.4(4) 2_656 .
O2N Na1 O2O 54.6(2) . .
O5O Na1 O2O 77.1(2) 2_656 .
O5N Na1 O2O 91.7(2) . .
O5M Na1 O2O 133.2(2) 2_656 .
O4O Na1 S5L 84.6(2) 2_656 2_656
O3MA Na1 S5L 113.2(5) 2_656 2_656
O3O Na1 S5L 115.5(4) 2_656 2_656
O2N Na1 S5L 157.75(18) . 2_656
O5O Na1 S5L 28.00(17) 2_656 2_656
O5N Na1 S5L 95.4(2) . 2_656
O5M Na1 S5L 28.32(15) 2_656 2_656
O2O Na1 S5L 105.11(14) . 2_656
O4O Na1 S2L 97.7(3) 2_656 .
O3MA Na1 S2L 115.0(5) 2_656 .
O3O Na1 S2L 112.8(4) 2_656 .
O2N Na1 S2L 27.41(15) . .
O5O Na1 S2L 103.22(19) 2_656 .
O5N Na1 S2L 80.06(17) . .
O5M Na1 S2L 156.40(19) 2_656 .
O2O Na1 S2L 27.78(11) . .
S5L Na1 S2L 130.95(11) 2_656 .
O4O Na1 Na4 120.1(2) 2_656 2_656
O3MA Na1 Na4 51.4(6) 2_656 2_656
O3O Na1 Na4 53.4(3) 2_656 2_656
O2N Na1 Na4 122.4(3) . 2_656
O5O Na1 Na4 94.8(3) 2_656 2_656
O5N Na1 Na4 62.6(2) . 2_656
O5M Na1 Na4 44.7(2) 2_656 2_656
O2O Na1 Na4 152.6(2) . 2_656
S5L Na1 Na4 70.41(16) 2_656 2_656
S2L Na1 Na4 139.80(17) . 2_656
O4O Na1 S4L 17.2(2) 2_656 2_656
O3O Na1 S4L 96.1(3) 2_656 2_656
O2N Na1 S4L 83.9(3) . 2_656
O5O Na1 S4L 94.3(3) 2_656 2_656
O5N Na1 S4L 161.5(2) . 2_656
O5M Na1 S4L 108.5(2) 2_656 2_656
O2O Na1 S4L 74.88(17) . 2_656
S5L Na1 S4L 100.37(12) 2_656 2_656
S2L Na1 S4L 82.27(13) . 2_656
Na4 Na1 S4L 132.32(15) 2_656 2_656
O4MA Na2 O4MA 180.0(5) . 2_756
O4MA Na2 O5W 73.1(4) . 2_656
O4MA Na2 O5W 106.9(4) 2_756 2_656
O4MA Na2 O5W 106.9(4) . 1_655
O4MA Na2 O5W 73.1(4) 2_756 1_655
O5W Na2 O5W 180.0(6) 2_656 1_655
O4MA Na2 O2O 89.2(4) . 2_656
O4MA Na2 O2O 90.8(4) 2_756 2_656
O5W Na2 O2O 94.0(5) 2_656 2_656
O5W Na2 O2O 86.0(5) 1_655 2_656
O4MA Na2 O2O 90.8(4) . 1_655
O4MA Na2 O2O 89.2(4) 2_756 1_655
O5W Na2 O2O 86.0(5) 2_656 1_655
O5W Na2 O2O 94.0(5) 1_655 1_655
O2O Na2 O2O 180 2_656 1_655
O2O Na2 O4M 87.2(3) 2_656 2_756
O2O Na2 O4M 92.8(3) 1_655 2_756
O2O Na2 O4M 92.8(3) 2_656 .
O2O Na2 O4M 87.2(3) 1_655 .
O4M Na2 O4M 180 2_756 .
O4MA Na2 O6W 92.1(6) . .
O4MA Na2 O6W 87.9(6) 2_756 .
O5W Na2 O6W 161.9(5) 2_656 .
O5W Na2 O6W 18.1(5) 1_655 .
O2O Na2 O6W 75.1(4) 2_656 .
O2O Na2 O6W 104.9(4) 1_655 .
O4MA Na2 O6W 87.9(6) . 2_756
O4MA Na2 O6W 92.1(6) 2_756 2_756
O5W Na2 O6W 18.1(5) 2_656 2_756
O5W Na2 O6W 161.9(5) 1_655 2_756
O2O Na2 O6W 104.9(4) 2_656 2_756
O2O Na2 O6W 75.1(4) 1_655 2_756
O6W Na2 O6W 180.0(8) . 2_756
O4MA Na2 S4LA 154.9(3) . 2_756
O4MA Na2 S4LA 25.1(3) 2_756 2_756
O5W Na2 S4LA 82.0(4) 2_656 2_756
O5W Na2 S4LA 98.0(4) 1_655 2_756
O2O Na2 S4LA 95.82(15) 2_656 2_756
O2O Na2 S4LA 84.18(15) 1_655 2_756
O6W Na2 S4LA 113.0(5) . 2_756
O6W Na2 S4LA 67.0(5) 2_756 2_756
O4MA Na2 S4LA 25.1(3) . .
O4MA Na2 S4LA 154.9(3) 2_756 .
O5W Na2 S4LA 98.0(4) 2_656 .
O5W Na2 S4LA 82.0(4) 1_655 .
O2O Na2 S4LA 84.18(15) 2_656 .
O2O Na2 S4LA 95.82(15) 1_655 .
O6W Na2 S4LA 67.0(5) . .
O6W Na2 S4LA 113.0(5) 2_756 .
S4LA Na2 S4LA 180 2_756 .
O2N Na3 O4N 78.1(4) . 2_656
O2N Na3 O3N 92.3(4) . 1_565
O4N Na3 O3N 148.3(5) 2_656 1_565
O2N Na3 O3O 81.5(4) . 2_656
O4N Na3 O3O 102.4(5) 2_656 2_656
O3N Na3 O3O 106.0(6) 1_565 2_656
O2N Na3 Na1 46.1(2) . .
O4N Na3 Na1 68.9(3) 2_656 .
O3N Na3 Na1 124.5(4) 1_565 .
O3O Na3 Na1 45.3(3) 2_656 .
O2N Na3 Na6 86.9(4) . 2_566
O4N Na3 Na6 36.4(4) 2_656 2_566
O3N Na3 Na6 113.9(4) 1_565 2_566
O3O Na3 Na6 138.8(5) 2_656 2_566
Na1 Na3 Na6 100.5(3) . 2_566
O3W Na3A O3OA 163.5(7) . 2_656
O3W Na3A O4W 16.4(7) . 2_566
O3OA Na3A O4W 160.2(8) 2_656 2_566
O3W Na3A O11W 71.2(6) . 2_666
O3OA Na3A O11W 92.4(6) 2_656 2_666
O4W Na3A O11W 78.4(6) 2_566 2_666
O3W Na3A O2N 99.0(6) . .
O3OA Na3A O2N 97.6(5) 2_656 .
O4W Na3A O2N 93.7(4) 2_566 .
O11W Na3A O2N 168.4(6) 2_666 .
O3W Na3A O9W 131.5(7) . 2_656
O3OA Na3A O9W 32.0(6) 2_656 2_656
O4W Na3A O9W 132.4(7) 2_566 2_656
O11W Na3A O9W 61.6(6) 2_666 2_656
O2N Na3A O9W 129.1(6) . 2_656
O3W Na3A O3NA 114.2(7) . 1_565
O3OA Na3A O3NA 70.6(5) 2_656 1_565
O4W Na3A O3NA 128.3(7) 2_566 1_565
O11W Na3A O3NA 102.1(6) 2_666 1_565
O2N Na3A O3NA 75.9(4) . 1_565
O9W Na3A O3NA 86.8(6) 2_656 1_565
O3W Na3A O10W 85.0(6) . 2_666
O3OA Na3A O10W 81.1(5) 2_656 2_666
O4W Na3A O10W 97.3(6) 2_566 2_666
O11W Na3A O10W 27.7(7) 2_666 2_666
O2N Na3A O10W 149.0(7) . 2_666
O9W Na3A O10W 58.0(5) 2_656 2_666
O3NA Na3A O10W 74.5(7) 1_565 2_666
O3W Na3A Na6A 48.6(6) . 2_566
O3OA Na3A Na6A 128.2(5) 2_656 2_566
O4W Na3A Na6A 33.4(6) 2_566 2_566
O11W Na3A Na6A 80.8(5) 2_666 2_566
O2N Na3A Na6A 97.4(3) . 2_566
O9W Na3A Na6A 110.5(6) 2_656 2_566
O3NA Na3A Na6A 161.1(4) 1_565 2_566
O10W Na3A Na6A 107.7(6) 2_666 2_566
O3W Na3A Na1 124.5(5) . .
O3OA Na3A Na1 70.5(4) 2_656 .
O4W Na3A Na1 112.7(4) 2_566 .
O11W Na3A Na1 157.4(5) 2_666 .
O2N Na3A Na1 34.12(18) . .
O9W Na3A Na1 98.6(4) 2_656 .
O3NA Na3A Na1 86.5(4) 1_565 .
O10W Na3A Na1 149.9(5) 2_666 .
Na6A Na3A Na1 97.8(2) 2_566 .
O3M Na4 Na5 109.8(10) . 2_656
O3M Na4 S3L 40.3(9) . .
Na5 Na4 S3L 139.2(4) 2_656 .
O3M Na4 O5M 151.3(10) . .
Na5 Na4 O5M 90.5(5) 2_656 .
S3L Na4 O5M 111.4(4) . .
Na5 Na4 O10W 89.1(8) 2_656 2_656
O5M Na4 O10W 176.5(7) . 2_656
Na5 Na4 O7W 38.4(4) 2_656 2_656
O5M Na4 O7W 96.5(5) . 2_656
O10W Na4 O7W 81.0(6) 2_656 2_656
Na5 Na4 O3MA 172.5(5) 2_656 .
O5M Na4 O3MA 91.4(6) . .
O10W Na4 O3MA 88.7(9) 2_656 .
O7W Na4 O3MA 134.1(5) 2_656 .
O3M Na4 O5O 119.7(9) . 2_656
Na5 Na4 O5O 60.7(4) 2_656 2_656
S3L Na4 O5O 148.8(3) . 2_656
O5M Na4 O5O 87.7(3) . 2_656
O10W Na4 O5O 95.1(8) 2_656 2_656
O7W Na4 O5O 98.9(4) 2_656 2_656
O3MA Na4 O5O 126.7(4) . 2_656
O3M Na4 O3O 65.9(9) . .
Na5 Na4 O3O 173.3(5) 2_656 .
S3L Na4 O3O 34.3(3) . .
O5M Na4 O3O 91.8(5) . .
O5O Na4 O3O 125.7(5) 2_656 .
O3M Na4 C3K 71.4(10) . .
Na5 Na4 C3K 114.7(6) 2_656 .
S3L Na4 C3K 41.7(5) . .
O5M Na4 C3K 81.8(5) . .
O5O Na4 C3K 168.6(6) 2_656 .
O3O Na4 C3K 59.5(6) . .
O3M Na4 O5N 103.6(8) . 2_656
Na5 Na4 O5N 112.2(4) 2_656 2_656
S3L Na4 O5N 103.5(3) . 2_656
O5M Na4 O5N 86.3(3) . 2_656
O10W Na4 O5N 97.1(5) 2_656 2_656
O7W Na4 O5N 150.3(4) 2_656 2_656
O3MA Na4 O5N 75.2(4) . 2_656
O5O Na4 O5N 51.5(2) 2_656 2_656
O3O Na4 O5N 74.3(4) . 2_656
C3K Na4 O5N 131.5(5) . 2_656
O3M Na4 Na1 113.0(9) . 2_656
Na5 Na4 Na1 136.3(4) 2_656 2_656
S3L Na4 Na1 82.6(3) . 2_656
O5M Na4 Na1 54.3(3) . 2_656
O10W Na4 Na1 127.7(6) 2_656 2_656
O7W Na4 Na1 149.3(5) 2_656 2_656
O3MA Na4 Na1 49.4(5) . 2_656
O5O Na4 Na1 89.9(3) 2_656 2_656
O3O Na4 Na1 49.2(3) . 2_656
C3K Na4 Na1 87.6(5) . 2_656
O5N Na4 Na1 48.77(19) 2_656 2_656
O7W Na5 Na4 99.2(6) . 2_656
O7W Na5 O5O 172.9(8) . .
Na4 Na5 O5O 79.5(4) 2_656 .
O7W Na5 O8W 25.4(7) . .
Na4 Na5 O8W 111.6(5) 2_656 .
O5O Na5 O8W 149.2(7) . .
Na4 Na5 O3M 29.7(5) 2_656 2_656
O5O Na5 O3M 92.1(5) . 2_656
O7W Na5 O2O 96.6(5) . 2_656
Na4 Na5 O2O 158.6(5) 2_656 2_656
O5O Na5 O2O 86.5(3) . 2_656
O8W Na5 O2O 88.6(4) . 2_656
O3M Na5 O2O 169.2(6) 2_656 2_656
O7W Na5 O5M 103.4(8) . 2_656
Na4 Na5 O5M 53.5(4) 2_656 2_656
O5O Na5 O5M 81.5(4) . 2_656
O8W Na5 O5M 128.7(5) . 2_656
O3M Na5 O5M 81.7(5) 2_656 2_656
O2O Na5 O5M 108.6(3) 2_656 2_656
O7W Na5 O6W 113.4(9) . .
Na4 Na5 O6W 115.4(5) 2_656 .
O5O Na5 O6W 61.6(5) . .
O8W Na5 O6W 88.1(6) . .
O2O Na5 O6W 70.5(4) 2_656 .
O5M Na5 O6W 143.1(5) 2_656 .
O7W Na5 O10W 84.2(7) . .
Na4 Na5 O10W 56.2(6) 2_656 .
O5O Na5 O10W 89.3(5) . .
O8W Na5 O10W 75.3(5) . .
O2O Na5 O10W 140.4(8) 2_656 .
O5M Na5 O10W 109.6(7) 2_656 .
O6W Na5 O10W 72.9(8) . .
O7W Na5 O5W 97.5(8) . 1_655
Na4 Na5 O5W 121.0(5) 2_656 1_655
O5O Na5 O5W 77.5(5) . 1_655
O8W Na5 O5W 72.1(5) . 1_655
O2O Na5 O5W 70.7(4) 2_656 1_655
O5M Na5 O5W 159.0(4) 2_656 1_655
O6W Na5 O5W 15.9(4) . 1_655
O10W Na5 O5W 69.9(8) . 1_655
O7W Na5 Na6A 61.0(7) . 2_666
Na4 Na5 Na6A 100.2(4) 2_656 2_666
O5O Na5 Na6A 112.3(4) . 2_666
O8W Na5 Na6A 39.0(4) . 2_666
O2O Na5 Na6A 100.1(3) 2_656 2_666
O5M Na5 Na6A 149.0(3) 2_656 2_666
O6W Na5 Na6A 58.2(5) . 2_666
O10W Na5 Na6A 46.2(5) . 2_666
O5W Na5 Na6A 44.6(3) 1_655 2_666
O7W Na5 Na1 141.7(5) . 2_656
Na4 Na5 Na1 108.3(4) 2_656 2_656
O5O Na5 Na1 44.3(2) . 2_656
O8W Na5 Na1 139.9(4) . 2_656
O3M Na5 Na1 132.1(4) 2_656 2_656
O2O Na5 Na1 51.25(19) 2_656 2_656
O5M Na5 Na1 74.2(2) 2_656 2_656
O6W Na5 Na1 78.4(5) . 2_656
O10W Na5 Na1 133.3(5) . 2_656
O5W Na5 Na1 90.8(4) 1_655 2_656
Na6A Na5 Na1 135.3(3) 2_666 2_656
O4N Na6 O1O 111.9(7) 1_465 .
O4N Na6 S4L 19.5(4) 1_465 1_465
O1O Na6 S4L 100.8(5) . 1_465
O4N Na6 Na3 44.5(5) 1_465 2_566
O1O Na6 Na3 119.9(6) . 2_566
S4L Na6 Na3 63.7(4) 1_465 2_566
O4N Na6 Na5 110.8(6) 1_465 2_666
O1O Na6 Na5 80.6(6) . 2_666
S4L Na6 Na5 93.7(3) 1_465 2_666
Na3 Na6 Na5 150.8(6) 2_566 2_666
O4N Na6 Na2 63.7(5) 1_465 1_465
O1O Na6 Na2 126.7(5) . 1_465
S4L Na6 Na2 56.5(3) 1_465 1_465
Na3 Na6 Na2 93.9(5) 2_566 1_465
Na5 Na6 Na2 57.1(2) 2_666 1_465
O8W Na6A O4W 166.6(7) 2_666 .
O8W Na6A O11W 125.6(8) 2_666 2_666
O4W Na6A O11W 67.6(8) . 2_666
O8W Na6A O12W 136.7(9) 2_666 2_566
O4W Na6A O12W 44.1(7) . 2_566
O11W Na6A O12W 60.0(5) 2_666 2_566
O8W Na6A O5W 93.2(8) 2_666 2_566
O4W Na6A O5W 81.1(7) . 2_566
O11W Na6A O5W 99.0(6) 2_666 2_566
O12W Na6A O5W 47.2(5) 2_566 2_566
O8W Na6A O10W 92.2(9) 2_666 2_666
O4W Na6A O10W 100.0(9) . 2_666
O11W Na6A O10W 35.5(6) 2_666 2_666
O12W Na6A O10W 74.1(8) 2_566 2_666
O5W Na6A O10W 90.3(9) 2_566 2_666
O8W Na6A O4MA 60.4(6) 2_666 1_465
O4W Na6A O4MA 106.2(7) . 1_465
O11W Na6A O4MA 165.7(6) 2_666 1_465
O12W Na6A O4MA 106.3(4) 2_566 1_465
O5W Na6A O4MA 66.9(5) 2_566 1_465
O10W Na6A O4MA 141.4(9) 2_666 1_465
O8W Na6A O7W 20.7(5) 2_666 2_666
O4W Na6A O7W 165.6(9) . 2_666
O11W Na6A O7W 107.5(7) 2_666 2_666
O12W Na6A O7W 121.5(8) 2_566 2_666
O5W Na6A O7W 86.4(7) 2_566 2_666
O10W Na6A O7W 72.7(7) 2_666 2_666
O4MA Na6A O7W 75.2(6) 1_465 2_666
O8W Na6A O1OA 87.2(5) 2_666 .
O4W Na6A O1OA 96.7(9) . .
O11W Na6A O1OA 87.1(6) 2_666 .
O12W Na6A O1OA 134.6(8) 2_566 .
O5W Na6A O1OA 172.1(8) 2_566 .
O10W Na6A O1OA 97.6(8) 2_666 .
O4MA Na6A O1OA 106.8(5) 1_465 .
O7W Na6A O1OA 96.5(5) 2_666 .
O8W Na6A O6W 90.2(7) 2_666 2_666
O4W Na6A O6W 87.0(6) . 2_666
O11W Na6A O6W 90.3(6) 2_666 2_666
O12W Na6A O6W 47.1(5) 2_566 2_666
O5W Na6A O6W 13.4(6) 2_566 2_666
O10W Na6A O6W 77.4(8) 2_666 2_666
O4MA Na6A O6W 76.2(4) 1_465 2_666
O7W Na6A O6W 79.3(6) 2_666 2_666
O1OA Na6A O6W 174.2(7) . 2_666
O8W Na6A O3W 152.9(7) 2_666 2_566
O4W Na6A O3W 17.7(7) . 2_566
O11W Na6A O3W 79.8(7) 2_666 2_566
O12W Na6A O3W 61.0(5) 2_566 2_566
O5W Na6A O3W 91.5(6) 2_566 2_566
O10W Na6A O3W 114.4(6) 2_666 2_566
O4MA Na6A O3W 97.5(6) 1_465 2_566
O7W Na6A O3W 172.6(4) 2_666 2_566
O1OA Na6A O3W 84.6(6) . 2_566
O6W Na6A O3W 100.0(4) 2_666 2_566
O8W Na6A Na5 46.2(5) 2_666 2_666
O4W Na6A Na5 137.6(8) . 2_666
O11W Na6A Na5 93.9(6) 2_666 2_666
O12W Na6A Na5 93.5(6) 2_566 2_666
O5W Na6A Na5 63.8(6) 2_566 2_666
O10W Na6A Na5 59.5(5) 2_666 2_666
O4MA Na6A Na5 82.3(6) 1_465 2_666
O7W Na6A Na5 28.0(4) 2_666 2_666
O1OA Na6A Na5 121.0(5) . 2_666
O6W Na6A Na5 54.0(5) 2_666 2_666
O3W Na6A Na5 153.5(4) 2_566 2_666
O16W Na7 O5M5 104(3) . .
O16W Na7 O1MA 88(3) . .
O5M5 Na7 O1MA 105.2(16) . .
O16W Na7 O14W 26(3) . .
O5M5 Na7 O14W 127.8(19) . .
O1MA Na7 O14W 72.5(15) . .
O16W Na7 O12W 152(3) . .
O5M5 Na7 O12W 59.1(10) . .
O1MA Na7 O12W 117.0(10) . .
O14W Na7 O12W 167.8(18) . .
O16W Na7 O1OA 131(3) . .
O5M5 Na7 O1OA 114.8(11) . .
O1MA Na7 O1OA 55.6(8) . .
O14W Na7 O1OA 106.1(13) . .
O12W Na7 O1OA 76.0(8) . .
O16W Na7 O9W 73(3) . 1_465
O5M5 Na7 O9W 129.8(16) . 1_465
O1MA Na7 O9W 124.4(9) . 1_465
O14W Na7 O9W 68.1(11) . 1_465
O12W Na7 O9W 99.8(13) . 1_465
O1OA Na7 O9W 100.4(9) . 1_465
O16W Na7 O6M6 34(3) . .
O5M5 Na7 O6M6 98.3(11) . .
O1MA Na7 O6M6 121.3(14) . .
O14W Na7 O6M6 51.0(11) . .
O12W Na7 O6M6 121.2(13) . .
O1OA Na7 O6M6 146.6(8) . .
O9W Na7 O6M6 51.2(6) 1_465 .
O1M Na7 O4M4 98.6(10) . .
O16W Na7 C5M5 93(3) . .
O5M5 Na7 C5M5 19.8(10) . .
O1MA Na7 C5M5 88.9(13) . .
O14W Na7 C5M5 112.5(17) . .
O12W Na7 C5M5 76.4(9) . .
O1OA Na7 C5M5 114.7(11) . .
O9W Na7 C5M5 142.0(12) 1_465 .
O6M6 Na7 C5M5 97.9(10) . .
O16W Na7 O11W 128(3) . 1_455
O5M5 Na7 O11W 104.1(16) . 1_455
O1MA Na7 O11W 124.8(11) . 1_455
O14W Na7 O11W 120.0(13) . 1_455
O12W Na7 O11W 48.9(7) . 1_455
O1OA Na7 O11W 69.8(9) . 1_455
O9W Na7 O11W 55.2(8) 1_465 1_455
O6M6 Na7 O11W 99.0(11) . 1_455
C5M5 Na7 O11W 123.4(12) . 1_455
C4M4 O4M4 Na7 108.1(15) . .
C5M5 O5M5 Na7 135(2) . .
O5M5 C5M5 Na7 25.3(13) . .
O15W O6M6 O16W 76(3) . .
O15W O6M6 Na7 106.4(15) . .
O16W O6M6 Na7 32(3) . .
O15W C6M6 O14W 123(3) . .
O15W C6M6 O16W 96(3) . .
O14W C6M6 O16W 47(3) . .
O15W C6M6 Na7 102(2) . .
O14W C6M6 Na7 46.3(19) . .
O16W C6M6 Na7 7(3) . .
O4W O3W Na3A 143.4(16) 2_566 .
O4W O3W Na6A 35.6(13) 2_566 2_566
Na3A O3W Na6A 111.1(7) . 2_566
O3W O4W O12W 154.1(17) 2_566 2_566
O3W O4W Na6A 126.7(19) 2_566 .
O12W O4W Na6A 71.8(10) 2_566 .
O3W O4W Na3A 20.2(10) 2_566 2_566
O12W O4W Na3A 149.9(9) 2_566 2_566
Na6A O4W Na3A 109.1(11) . 2_566
O6W O5W Na2 103.3(18) 1_455 1_455
O6W O5W Na6A 126(2) 1_455 2_566
Na2 O5W Na6A 113.6(7) 1_455 2_566
O6W O5W Na5 66(2) 1_455 1_455
Na2 O5W Na5 96.2(6) 1_455 1_455
Na6A O5W Na5 71.6(6) 2_566 1_455
O5W O6W Na2 58.6(15) 1_655 .
O5W O6W Na5 98(2) 1_655 .
Na2 O6W Na5 94.9(5) . .
O5W O6W Na6A 40.7(18) 1_655 2_666
Na2 O6W Na6A 89.1(5) . 2_666
Na5 O6W Na6A 67.8(6) . 2_666
O8W O7W Na5 120.8(14) . .
O8W O7W Na4 133.2(11) . 2_656
Na5 O7W Na4 42.4(5) . 2_656
O8W O7W Na6A 38.3(8) . 2_666
Na5 O7W Na6A 91.0(8) . 2_666
Na4 O7W Na6A 95.2(5) 2_656 2_666
O7W O8W Na6A 121.0(11) . 2_666
O7W O8W Na5 33.9(8) . .
Na6A O8W Na5 94.8(7) 2_666 .
O3OA O9W Na3A 63.8(9) . 2_656
O3OA O9W Na7 155.9(15) . 1_645
Na3A O9W Na7 109.3(10) 2_656 1_645
O11W O10W Na4 174(2) . 2_656
O11W O10W Na6A 68.6(12) . 2_666
Na4 O10W Na6A 107.1(8) 2_656 2_666
O11W O10W Na5 139.9(18) . .
Na4 O10W Na5 34.7(3) 2_656 .
Na6A O10W Na5 74.4(7) 2_666 .
O11W O10W Na3A 53.5(9) . 2_666
Na4 O10W Na3A 132.1(14) 2_656 2_666
Na6A O10W Na3A 106.4(6) 2_666 2_666
Na5 O10W Na3A 157.9(12) . 2_666
O10W O11W Na6A 75.9(12) . 2_666
O10W O11W Na3A 98.7(15) . 2_666
Na6A O11W Na3A 132.5(8) 2_666 2_666
O10W O11W Na7 108.7(13) . 1_655
Na6A O11W Na7 119.3(6) 2_666 1_655
Na3A O11W Na7 107.3(7) 2_666 1_655
O4W O12W Na6A 64.1(10) 2_566 2_566
O4W O12W Na7 107.0(10) 2_566 .
Na6A O12W Na7 131.8(8) 2_566 .
O16W O14W C6M6 72(4) . .
O16W O14W Na7 38(4) . .
C6M6 O14W Na7 109(3) . .
C6M6 O15W O6M6 103(2) . .
O14W O16W C6M6 61(4) . .
O14W O16W Na7 117(6) . .
C6M6 O16W Na7 167(5) . .
O14W O16W O6M6 103(6) . .
C6M6 O16W O6M6 78(4) . .
Na7 O16W O6M6 114(4) . .

loop_
_geom_bond_atom_site_label_1
_geom_bond_atom_site_label_2
_geom_bond_distance
_geom_bond_site_symmetry_2
C1A C1F 1.383(7) .
C1A C1B 1.398(7) .
C1A C1P 1.513(7) .
C1B C1C 1.398(6) .
C1C C1D 1.384(7) .
C1C C5Q 1.524(6) .
C1D C1E 1.397(6) .
C1D O1G 1.404(5) .
C1E C1F 1.402(6) .
C1E C1Q 1.513(6) .
O1G C1H 1.424(5) .
C1H C1I 1.523(7) .
C1I C1J 1.527(7) .
C1J C1K 1.525(8) .
C1K S1LA 1.771(9) .
C1K S1L 1.833(6) .
S1L O1N 1.418(10) .
S1L O1M 1.466(11) .
S1L O1O 1.467(10) .
O1M Na7 2.80(3) .
O1O Na6 2.37(2) .
S1LA O1OA 1.404(18) .
S1LA O1MA 1.45(2) .
S1LA O1NA 1.53(2) .
S1LA Na7 2.91(3) .
O1MA Na7 2.13(4) .
O1OA Na7 2.63(3) .
O1OA Na6A 2.77(2) .
C1Q C2C 1.516(5) .
C2A C2F 1.380(6) .
C2A C2B 1.413(6) .
C2A C2P 1.490(6) .
C2B C2C 1.389(6) .
C2C C2D 1.384(6) .
C2D O2G 1.399(5) .
C2D C2E 1.401(5) .
C2E C2F 1.405(6) .
C2E C2Q 1.524(6) .
O2G C2H 1.440(6) .
C2H C2I 1.508(7) .
C2I C2J 1.532(7) .
C2J C2K 1.515(8) .
C2K S2L 1.762(6) .
S2L O2M 1.412(7) .
S2L O2O 1.441(5) .
S2L O2N 1.459(7) .
S2L Na1 3.090(4) .
O2N Na3 2.308(7) .
O2N Na1 2.416(7) .
O2N Na3A 2.519(8) .
O2O Na2 2.475(6) 1_455
O2O Na5 2.589(8) 2_656
O2O Na1 2.779(8) .
C2Q C3C 1.515(6) .
C3A C3F 1.376(7) .
C3A C3B 1.391(6) .
C3A C3P 1.514(6) .
C3B C3C 1.407(6) .
C3C C3D 1.406(7) .
C3D O3G 1.387(5) .
C3D C3E 1.395(6) .
C3E C3F 1.409(6) .
C3E C3Q 1.506(7) .
O3G C3HA 1.402(10) .
O3G C3H 1.573(13) .
C3H C3I 1.43(2) .
C3I C3J 1.58(3) .
C3J C3K 1.33(2) .
C3K S3L 1.744(19) .
C3K Na4 2.60(2) .
S3L O3N 1.424(11) .
S3L O3O 1.440(13) .
S3L O3M 1.465(16) .
S3L Na4 2.169(7) .
O3M Na4 1.232(13) .
O3M Na5 2.338(13) 2_656
O3N Na3 2.531(14) 1_545
O3O Na1 2.406(13) 2_656
O3O Na4 2.550(13) .
O3O Na3 2.681(14) 2_656
C3HA C3IA 1.491(18) .
C3IA C3JA 1.597(15) .
C3JA C3KA 1.35(2) .
C3KA S3LA 1.740(16) .
S3LA O3MA 1.415(19) .
S3LA O3NA 1.437(16) .
S3LA O3OA 1.517(19) .
O3MA Na1 2.40(2) 2_656
O3MA Na4 2.46(3) .
O3NA Na3A 2.91(2) 1_545
O3OA O9W 1.38(2) .
O3OA Na3A 2.334(19) 2_656
C3Q C4C 1.522(6) .
C4A C4F 1.393(6) .
C4A C4B 1.396(7) .
C4A C4P 1.511(7) .
C4B C4C 1.386(7) .
C4C C4D 1.396(6) .
C4D O4G 1.395(6) .
C4D C4E 1.400(6) .
C4E C4F 1.391(7) .
C4E C4Q 1.518(6) .
O4G C4HA 1.443(6) .
O4G C4H 1.443(6) .
C4H C4I 1.487(10) .
C4I C4J 1.529(11) .
C4J C4K 1.557(17) .
C4K S4L 1.771(12) .
S4L O4O 1.265(9) .
S4L O4N 1.430(10) .
S4L O4M 1.504(12) .
S4L Na6 3.241(18) 1_645
S4L Na1 3.271(6) 2_656
O4M Na2 2.600(12) .
O4N Na6 2.12(2) 1_645
O4N Na3 2.498(16) 2_656
C4HA C4IA 1.31(4) .
C4IA C4JA 1.36(3) .
C4JA C4KA 1.456(12) .
C4KA S4LA 1.719(11) .
S4LA O4NA 1.484(14) .
S4LA O4MA 1.506(10) .
S4LA O4O 1.690(10) .
S4LA Na2 3.213(4) .
O4MA Na2 2.270(10) .
O4MA Na6A 2.568(13) 1_645
O4O Na1 2.308(8) 2_656
C4Q C5C 1.504(6) .
C5A C5B 1.374(6) .
C5A C5F 1.388(7) .
C5A C5P 1.510(7) .
C5B C5C 1.405(6) .
C5C C5D 1.387(6) .
C5D O5G 1.382(5) .
C5D C5E 1.408(5) .
C5E C5F 1.406(6) .
C5E C5Q 1.511(6) .
O5G C5H 1.437(6) .
C5H C5I 1.523(8) .
C5I C5J 1.543(9) .
C5J C5K 1.521(9) .
C5K S5L 1.772(8) .
S5L O5O 1.440(7) .
S5L O5N 1.446(7) .
S5L O5M 1.448(6) .
S5L Na1 3.040(4) 2_656
S5L Na4 3.224(6) 2_656
O5M Na4 2.206(9) .
O5M Na1 2.548(11) 2_656
O5M Na5 2.744(13) 2_656
O5N Na1 2.503(8) .
O5N Na4 2.954(8) 2_656
O5O Na5 2.197(9) .
O5O Na4 2.477(9) 2_656
O5O Na1 2.488(7) 2_656
Na1 O4O 2.308(8) 2_656
Na1 O3MA 2.40(2) 2_656
Na1 O3O 2.406(13) 2_656
Na1 O5O 2.488(7) 2_656
Na1 O5M 2.548(11) 2_656
Na1 S5L 3.040(4) 2_656
Na1 Na4 3.100(9) 2_656
Na1 S4L 3.271(6) 2_656
Na2 O4MA 2.270(10) 2_756
Na2 O5W 2.285(15) 2_656
Na2 O5W 2.285(15) 1_655
Na2 O2O 2.475(6) 2_656
Na2 O2O 2.475(6) 1_655
Na2 O4M 2.600(12) 2_756
Na2 O6W 2.604(14) .
Na2 O6W 2.604(14) 2_756
Na2 S4LA 3.213(4) 2_756
Na3 O4N 2.498(16) 2_656
Na3 O3N 2.531(14) 1_565
Na3 O3O 2.681(14) 2_656
Na3 Na6 3.52(2) 2_566
Na3A O3W 1.381(17) .
Na3A O3OA 2.334(19) 2_656
Na3A O4W 2.39(3) 2_566
Na3A O11W 2.455(13) 2_666
Na3A O9W 2.588(17) 2_656
Na3A O3NA 2.91(2) 1_565
Na3A O10W 3.02(2) 2_666
Na3A Na6A 3.708(18) 2_566
Na4 Na5 1.614(10) 2_656
Na4 O10W 2.354(17) 2_656
Na4 O7W 2.364(15) 2_656
Na4 O5O 2.477(9) 2_656
Na4 O5N 2.954(8) 2_656
Na4 Na1 3.100(9) 2_656
Na5 O7W 1.488(15) .
Na5 Na4 1.614(10) 2_656
Na5 O8W 2.294(15) .
Na5 O3M 2.338(13) 2_656
Na5 O2O 2.589(8) 2_656
Na5 O5M 2.744(13) 2_656
Na5 O6W 2.77(2) .
Na5 O10W 2.832(17) .
Na5 O5W 3.00(2) 1_655
Na5 Na6A 3.167(19) 2_666
Na5 Na1 3.531(6) 2_656
Na6 O4N 2.12(2) 1_465
Na6 S4L 3.240(18) 1_465
Na6 Na3 3.52(2) 2_566
Na6 Na5 4.110(17) 2_666
Na6 Na2 4.170(17) 1_465
Na6A O8W 2.00(2) 2_666
Na6A O4W 2.16(3) .
Na6A O11W 2.278(16) 2_666
Na6A O12W 2.285(17) 2_566
Na6A O5W 2.342(16) 2_566
Na6A O10W 2.37(3) 2_666
Na6A O4MA 2.568(13) 1_465
Na6A O7W 2.77(2) 2_666
Na6A O6W 2.91(3) 2_666
Na6A O3W 2.98(2) 2_566
Na6A Na5 3.167(19) 2_666
Na7 O16W 1.56(7) .
Na7 O5M5 1.73(2) .
Na7 O14W 2.28(5) .
Na7 O12W 2.60(3) .
Na7 O9W 2.69(3) 1_465
Na7 O6M6 2.69(2) .
Na7 O4M4 2.81(3) .
Na7 C5M5 2.86(4) .
Na7 O11W 2.88(4) 1_455
C1M1 O1M1 1.349(13) .
C2M2 O2M2 1.45(4) .
C3M3 O3M3 1.272(13) .
O4M4 C4M4 1.433(19) .
O5M5 C5M5 1.37(4) .
O6M6 O15W 1.42(3) .
O6M6 O16W 1.64(7) .
C6M6 O15W 1.07(3) .
C6M6 O14W 1.34(4) .
C6M6 O16W 1.45(7) .
O3W O4W 1.13(2) 2_566
O3W Na6A 2.98(2) 2_566
O4W O3W 1.13(2) 2_566
O4W O12W 1.67(3) 2_566
O4W Na3A 2.39(2) 2_566
O5W O6W 0.830(19) 1_455
O5W Na2 2.285(15) 1_455
O5W Na6A 2.342(16) 2_566
O5W Na5 3.00(2) 1_455
O6W O5W 0.830(19) 1_655
O6W Na6A 2.91(3) 2_666
O7W O8W 1.143(19) .
O7W Na4 2.364(15) 2_656
O7W Na6A 2.77(2) 2_666
O8W Na6A 2.00(2) 2_666
O9W Na3A 2.588(17) 2_656
O9W Na7 2.69(3) 1_645
O10W O11W 1.42(2) .
O10W Na4 2.354(17) 2_656
O10W Na6A 2.37(3) 2_666
O10W Na3A 3.02(2) 2_666
O11W Na6A 2.278(16) 2_666
O11W Na3A 2.455(13) 2_666
O11W Na7 2.88(4) 1_655
O12W O4W 1.67(3) 2_566
O12W Na6A 2.285(17) 2_566
O14W O16W 1.11(7) .
